data_4126532
loop_
_publ_author_name
'Hennersdorf, Felix'
'Fr\"otschel, Julia'
'Weigand, Jan J.'

_publ_section_title
;
 Selective Derivatization of a Hexaphosphane from Functionalization of
 White Phosphorus.
;
_journal_name_full 'Journal of the American Chemical Society'
_journal_paper_doi 10.1021/jacs.7b07704
_journal_year 2017
_chemical_formula_moiety 'C58 H82 Ga2 N4 P6, C2 F6 N O4 S2, 1.5(C7 H8)'
_chemical_formula_sum 'C70.5 H94 F6 Ga2 N5 O4 P6 S2'
_chemical_formula_weight 1578.88
_space_group_crystal_system monoclinic
_space_group_IT_number 15
_space_group_name_Hall '-C 2yc'
_space_group_name_H-M_alt 'C 1 2/c 1'
_symmetry_space_group_name_Hall '-C 2yc'
_symmetry_space_group_name_H-M 'C 1 2/c 1'
_atom_sites_solution_hydrogens geom
_audit_creation_date 2017-06-22
_audit_creation_method
;
Olex2 1.2
(compiled 2015.09.30 svn.r3233 for OlexSys, GUI svn.r5103)
;
_cell_angle_alpha 90
_cell_angle_beta 94.9060(10)
_cell_angle_gamma 90
_cell_formula_units_Z 8
_cell_length_a 49.1449(6)
_cell_length_b 12.6868(2)
_cell_length_c 24.6372(4)
_cell_measurement_reflns_used 26089
_cell_measurement_temperature 100.01(10)
_cell_measurement_theta_max 75.9110
_cell_measurement_theta_min 2.6180
_cell_volume 15304.8(4)
_computing_cell_refinement 'CrysAlisPro 1.171.38.43 (Rigaku OD, 2015)'
_computing_data_collection 'CrysAlisPro 1.171.38.43 (Rigaku OD, 2015)'
_computing_data_reduction 'CrysAlisPro 1.171.38.43 (Rigaku OD, 2015)'
_computing_molecular_graphics 'Olex2 (Dolomanov et al., 2009)'
_computing_publication_material 'Olex2 (Dolomanov et al., 2009)'
_computing_structure_refinement 'ShelXL (Sheldrick, 2015)'
_computing_structure_solution 'ShelXT (Sheldrick, 2015)'
_diffrn_ambient_environment N~2~
_diffrn_ambient_temperature 100.01(10)
_diffrn_detector 'CCD plate'
_diffrn_detector_area_resol_mean 10.5700
_diffrn_detector_type AtlasS2
_diffrn_measured_fraction_theta_full 1.000
_diffrn_measured_fraction_theta_max 0.994
_diffrn_measurement_details
;
List of Runs (angles in degrees, time in seconds):

  # Type    Start    End  Width  t~exp~   \w     \q     \k     \f   Frames
--------------------------------------------------------------------------
  1  \w    -96.00  46.00   0.50    4.00    --  -38.16  19.00   0.00  284
  2  \w   -117.00  -7.00   0.50    4.00    --  -38.16 -38.00-180.00  220
  3  \w    -96.00  46.00   0.50    4.00    --  -38.16  19.00   0.00  284
  4  \w      2.00 122.00   0.50    4.00    --   38.16  77.00   0.00  240
  5  \w     23.00  97.00   0.50    4.00    --   38.16-125.00  60.00  148
  6  \w     23.00  97.00   0.50    4.00    --   38.16-125.00-180.00  148
  7  \w     34.00 116.00   0.50   16.00    --  115.00-111.00  60.00  164
  8  \w    100.00 178.00   0.50   16.00    --  115.00 111.00 -60.00  156
  9  \w     34.00 116.00   0.50   16.00    --  115.00-111.00 -90.00  164
 10  \w    100.00 178.00   0.50   16.00    --  115.00 111.00-120.00  156
 11  \w     84.00 178.00   0.50   16.00    --  115.00  45.00 -60.00  188
 12  \w     34.00 116.00   0.50   16.00    --  115.00-111.00   0.00  164
 13  \w    100.00 178.00   0.50   16.00    --  115.00 111.00-180.00  156
 14  \w     28.00 109.00   0.50   16.00    --  115.00 -94.00 -30.00  162
 15  \w     84.00 109.00   0.50   16.00    --  115.00 -94.00 -90.00   50
 16  \w     39.00  65.00   0.50   16.00    --  115.00 -94.00 -90.00   52
 17  \w     39.00  90.00   0.50   16.00    --  115.00-111.00 120.00  102
 18  \w     79.00 164.00   0.50   16.00    --  115.00  77.00   0.00  170
 19  \w     75.00 101.00   0.50   16.00    --  115.00-111.00-120.00   52
 20  \w     37.00  63.00   0.50   16.00    --  115.00-111.00-120.00   52
;
_diffrn_measurement_device 'four-circle diffractometer'
_diffrn_measurement_device_type 'SuperNova, Dual, Cu at zero, AtlasS2'
_diffrn_measurement_method '\w scans'
_diffrn_orient_matrix_type 'CrysAlisPro convention (1999,Acta A55,543-557)'
_diffrn_orient_matrix_UB_11 -0.0152753000
_diffrn_orient_matrix_UB_12 -0.0878326000
_diffrn_orient_matrix_UB_13 0.0279892000
_diffrn_orient_matrix_UB_21 -0.0012111000
_diffrn_orient_matrix_UB_22 0.0702653000
_diffrn_orient_matrix_UB_23 0.0508119000
_diffrn_orient_matrix_UB_31 -0.0274764000
_diffrn_orient_matrix_UB_32 0.0457963000
_diffrn_orient_matrix_UB_33 -0.0239392000
_diffrn_radiation_monochromator mirror
_diffrn_radiation_probe x-ray
_diffrn_radiation_type CuK\a
_diffrn_radiation_wavelength 1.54184
_diffrn_reflns_av_unetI/netI 0.0146
_diffrn_reflns_Laue_measured_fraction_full 1.000
_diffrn_reflns_Laue_measured_fraction_max 0.994
_diffrn_reflns_limit_h_max 61
_diffrn_reflns_limit_h_min -61
_diffrn_reflns_limit_k_max 15
_diffrn_reflns_limit_k_min -15
_diffrn_reflns_limit_l_max 30
_diffrn_reflns_limit_l_min -30
_diffrn_reflns_number 24026
_diffrn_reflns_point_group_measured_fraction_full 1.000
_diffrn_reflns_point_group_measured_fraction_max 0.994
_diffrn_reflns_theta_full 67.684
_diffrn_reflns_theta_max 76.413
_diffrn_reflns_theta_min 3.599
_diffrn_source 'micro-focus sealed X-ray tube'
_diffrn_source_type 'SuperNova (Cu) X-ray Source'
_exptl_absorpt_coefficient_mu 3.088
_exptl_absorpt_correction_T_max 0.813
_exptl_absorpt_correction_T_min 0.528
_exptl_absorpt_correction_type analytical
_exptl_absorpt_process_details
;
CrysAlisPro 1.171.38.43 (Rigaku Oxford Diffraction, 2015)
Analytical numeric absorption correction using a multifaceted crystal
            model based on expressions derived by R.C. Clark & J.S. Reid.
(Clark, R. C. & Reid, J. S. (1995). Acta Cryst. A51, 887-897)
Empirical absorption correction using spherical harmonics,
 implemented in SCALE3 ABSPACK scaling algorithm.
;
_exptl_crystal_colour colourless
_exptl_crystal_colour_primary colourless
_exptl_crystal_density_diffrn 1.370
_exptl_crystal_description block
_exptl_crystal_F_000 6576
_exptl_crystal_size_max 0.304
_exptl_crystal_size_mid 0.174
_exptl_crystal_size_min 0.071
_refine_diff_density_max 0.716
_refine_diff_density_min -0.522
_refine_diff_density_rms 0.077
_refine_ls_extinction_method none
_refine_ls_goodness_of_fit_ref 1.138
_refine_ls_hydrogen_treatment constr
_refine_ls_matrix_type full
_refine_ls_number_parameters 1182
_refine_ls_number_reflns 24026
_refine_ls_number_restraints 681
_refine_ls_restrained_S_all 1.137
_refine_ls_R_factor_all 0.0631
_refine_ls_R_factor_gt 0.0601
_refine_ls_shift/su_max 0.002
_refine_ls_shift/su_mean 0.000
_refine_ls_structure_factor_coef Fsqd
_refine_ls_weighting_details 'w=1/[\s^2^(Fo^2^)+(0.0666P)^2^+41.6862P] where P=(Fo^2^+2Fc^2^)/3'
_refine_ls_weighting_scheme calc
_refine_ls_wR_factor_gt 0.1596
_refine_ls_wR_factor_ref 0.1613
_reflns_Friedel_coverage 0.000
_reflns_number_gt 22571
_reflns_number_total 24026
_reflns_threshold_expression 'I > 2\s(I)'
_cod_data_source_file ja7b07704_si_024.cif
_cod_data_source_block 11
_cod_original_formula_sum 'C70.50 H94 F6 Ga2 N5 O4 P6 S2'
_cod_database_code 4126532
_chemical_oxdiff_formula C70.5H91F6Ga2N5O4P6S2
_shelx_space_group_comment
;
The symmetry employed for this shelxl refinement is uniquely defined
by the following loop, which should always be used as a source of
symmetry information in preference to the above space-group names.
They are only intended as comments.
;
_olex2_refinement_description
;
1. Twinned data refinement
 Scales: 0.5278(8) 0.4722(8)
2. Fixed Uiso
 At 1.2 times of:
  All C(H) groups
 At 1.5 times of:
  All C(H,H,H) groups
3. Uiso/Uaniso restraints and constraints
S1 \\sim S2 \\sim F1 \\sim F2 \\sim F3 \\sim F4 \\sim F5 \\sim F6 \\sim O1
\\sim O2 \\sim O3 \\sim O4 \\sim N5 \\sim C73 \\sim C74: within 2A with sigma
of 0.01 and sigma for terminal atoms of 0.02
S3 \\sim S4 \\sim F7 \\sim F8 \\sim F9 \\sim F10 \\sim F11 \\sim F12 \\sim O5
\\sim O6 \\sim O7 \\sim O8 \\sim N6 \\sim C75 \\sim C76: within 2A with sigma
of 0.01 and sigma for terminal atoms of 0.02
N2A \\sim N2B \\sim C2A \\sim C2B \\sim C3A \\sim C3B \\sim C5A \\sim C5B \\sim
C18A \\sim C18B \\sim C19A \\sim C19B \\sim C20A \\sim C20B \\sim C21A \\sim
C21B \\sim C22A \\sim C22B \\sim C23A \\sim C23B \\sim C24A \\sim C24B \\sim
C25A \\sim C25B \\sim C26A \\sim C26B \\sim C27A \\sim C27B \\sim C28A \\sim
C28B \\sim C29A \\sim C29B: within 2A with sigma of 0.01 and sigma for terminal
atoms of 0.02
4. Same fragment restrains
{P1B, P2B, P3B, P4B, P5B, P6B} sigma for 1-2: 0.02, 1-3: 0.02
as
{P1A, P2A, P3A, P4A, P5A, P6A}
5. Others
 Sof(N2B)=Sof(C2B)=Sof(H2B)=Sof(C3B)=Sof(C5B)=Sof(H5BA)=Sof(H5BB)=Sof(H5BC)=
 Sof(C18B)=Sof(C19B)=Sof(C20B)=Sof(H20B)=Sof(C21B)=Sof(H21B)=Sof(C22B)=
 Sof(H22B)=Sof(C23B)=Sof(C24B)=Sof(H24B)=Sof(C25B)=Sof(H25D)=Sof(H25E)=
 Sof(H25F)=Sof(C26B)=Sof(H26D)=Sof(H26E)=Sof(H26F)=Sof(C27B)=Sof(H27B)=
 Sof(C28B)=Sof(H28D)=Sof(H28E)=Sof(H28F)=Sof(C29B)=Sof(H29D)=Sof(H29E)=
 Sof(H29F)=1-FVAR(1)
 Sof(N2A)=Sof(C2A)=Sof(H2A)=Sof(C3A)=Sof(C5A)=Sof(H5AA)=Sof(H5AB)=Sof(H5AC)=
 Sof(C18A)=Sof(C19A)=Sof(C20A)=Sof(H20A)=Sof(C21A)=Sof(H21A)=Sof(C22A)=
 Sof(H22A)=Sof(C23A)=Sof(C24A)=Sof(H24A)=Sof(C25A)=Sof(H25A)=Sof(H25B)=
 Sof(H25C)=Sof(C26A)=Sof(H26A)=Sof(H26B)=Sof(H26C)=Sof(C27A)=Sof(H27A)=
 Sof(C28A)=Sof(H28A)=Sof(H28B)=Sof(H28C)=Sof(C29A)=Sof(H29A)=Sof(H29B)=
 Sof(H29C)=FVAR(1)
 Sof(Ga1B)=Sof(P1B)=Sof(P2B)=Sof(P3B)=Sof(P4B)=Sof(P5B)=Sof(P6B)=1-FVAR(2)
 Sof(Ga1A)=Sof(P1A)=Sof(P2A)=Sof(P3A)=Sof(P4A)=Sof(P5A)=Sof(P6A)=FVAR(2)
 Fixed Sof: S3(0.5) S4(0.5) F7(0.5) F8(0.5) F9(0.5) F10(0.5) F11(0.5) F12(0.5)
 O5(0.5) O6(0.5) O7(0.5) O8(0.5) N6(0.5) C75(0.5) C76(0.5) S1(0.5) S2(0.5)
 F1(0.5) F2(0.5) F3(0.5) F4(0.5) F5(0.5) F6(0.5) O1(0.5) O2(0.5) O3(0.5)
 O4(0.5) N5(0.5) C73(0.5) C74(0.5) C66(0.5) C67(0.5) H67(0.5) C68(0.5) H68(0.5)
 C69(0.5) H69(0.5) C70(0.5) H70(0.5) C71(0.5) H71(0.5) C72(0.5) H72A(0.5)
 H72B(0.5) H72C(0.5)
6.a Ternary CH refined with riding coordinates:
 C12(H12), C15(H15), C24A(H24A), C24B(H24B), C27A(H27A), C27B(H27B), C41(H41),
 C44(H44), C53(H53), C56(H56)
6.b Aromatic/amide H refined with riding coordinates:
 C2A(H2A), C2B(H2B), C8(H8), C9(H9), C10(H10), C20A(H20A), C20B(H20B),
 C21A(H21A), C21B(H21B), C22A(H22A), C22B(H22B), C31(H31), C37(H37), C38(H38),
 C39(H39), C49(H49), C50(H50), C51(H51), C60(H60), C61(H61), C62(H62), C63(H63),
  C64(H64), C67(H67), C68(H68), C69(H69), C70(H70), C71(H71)
6.c Fitted hexagon refined as free rotating group:
 C66(C67,C68,C69,C70,C71)
6.d Idealised Me refined as rotating group:
 C4(H4A,H4B,H4C), C5A(H5AA,H5AB,H5AC), C5B(H5BA,H5BB,H5BC), C13(H13A,H13B,
 H13C), C14(H14A,H14B,H14C), C16(H16A,H16B,H16C), C17(H17A,H17B,H17C),
 C25A(H25A,H25B,H25C), C25B(H25D,H25E,H25F), C26A(H26A,H26B,H26C), C26B(H26D,
 H26E,H26F), C28A(H28A,H28B,H28C), C28B(H28D,H28E,H28F), C29A(H29A,H29B,H29C),
 C29B(H29D,H29E,H29F), C33(H33A,H33B,H33C), C34(H34A,H34B,H34C), C42(H42A,H42B,
 H42C), C43(H43A,H43B,H43C), C45(H45A,H45B,H45C), C46(H46A,H46B,H46C), C54(H54A,
 H54B,H54C), C55(H55A,H55B,H55C), C57(H57A,H57B,H57C), C58(H58A,H58B,H58C),
 C65(H65A,H65B,H65C), C72(H72A,H72B,H72C)
;
_shelx_shelxl_version_number 2014/7
_olex2_submission_special_instructions 'No special instructions were received'
_oxdiff_exptl_absorpt_empirical_details
;
Empirical correction (ABSPACK) includes:
- Absorption correction using spherical harmonics
- Frame scaling
;
_oxdiff_exptl_absorpt_empirical_full_max 1.591
_oxdiff_exptl_absorpt_empirical_full_min 0.637
_oxdiff_twin_integration_method simultaneous
_oxdiff_twin_items 2
_twin_special_details
;
Component 2 rotated by 179.9974\% 
 around [-0.17 -0.00 0.99] (reciprocal) or [0.00 0.00 1.00] (direct)
;

loop_
_space_group_symop_operation_xyz
'x, y, z'
'-x, y, -z+1/2'
'x+1/2, y+1/2, z'
'-x+1/2, y+1/2, -z+1/2'
'-x, -y, -z'
'x, -y, z-1/2'
'-x+1/2, -y+1/2, -z'
'x+1/2, -y+1/2, z-1/2'

loop_
_atom_site_label
_atom_site_type_symbol
_atom_site_fract_x
_atom_site_fract_y
_atom_site_fract_z
_atom_site_U_iso_or_equiv
_atom_site_adp_type
_atom_site_occupancy
_atom_site_site_symmetry_order
_atom_site_calc_flag
_atom_site_refinement_flags_posn
_atom_site_refinement_flags_adp
_atom_site_refinement_flags_occupancy
_atom_site_disorder_assembly
_atom_site_disorder_group
Ga1A Ga 0.60352(2) 0.80823(8) 0.49241(3) 0.03701(17) Uani 0.932(2) 1 d . . P A 1
Ga1B Ga 0.59824(16) 0.7781(6) 0.5031(3) 0.019(2) Uiso 0.068(2) 1 d . . P A 2
Ga2 Ga 0.66633(2) 0.74492(4) 0.65873(2) 0.03479(13) Uani 1 1 d . . . . .
P1A P 0.64010(3) 0.92647(10) 0.48663(5) 0.0459(3) Uani 0.932(2) 1 d D . P A 1
P2A P 0.67468(3) 0.83879(12) 0.52606(6) 0.0541(4) Uani 0.932(2) 1 d D . P A 1
P3A P 0.65349(4) 0.95727(12) 0.57153(6) 0.0612(4) Uani 0.932(2) 1 d D . P A 1
P4A P 0.65815(3) 0.69475(10) 0.56430(5) 0.0325(3) Uani 0.932(2) 1 d D . P A 1
P5A P 0.62901(2) 0.85679(10) 0.62476(5) 0.0412(3) Uani 0.932(2) 1 d D . P A 1
P6A P 0.61558(3) 0.72080(11) 0.57598(5) 0.0367(3) Uani 0.932(2) 1 d D . P A 1
P1B P 0.6400(5) 0.8789(19) 0.6867(7) 0.082(8) Uiso 0.068(2) 1 d D . P A 2
P2B P 0.5999(4) 0.8282(17) 0.6484(9) 0.082(8) Uiso 0.068(2) 1 d D . P A 2
P3B P 0.6239(5) 0.9493(13) 0.6097(9) 0.087(8) Uiso 0.068(2) 1 d D . P A 2
P4B P 0.6080(3) 0.6960(12) 0.5901(7) 0.034(4) Uiso 0.068(2) 1 d D . P A 2
P5B P 0.6421(3) 0.8587(12) 0.5428(6) 0.044(4) Uiso 0.068(2) 1 d D . P A 2
P6B P 0.6500(3) 0.7003(12) 0.5721(7) 0.025(5) Uiso 0.068(2) 1 d D . P A 2
N1 N 0.59938(7) 0.7189(3) 0.42906(15) 0.0408(8) Uani 1 1 d . . . . .
N2A N 0.5690(2) 0.8809(8) 0.4850(6) 0.0357(19) Uani 0.537(7) 1 d . U P A 1
N2B N 0.5649(3) 0.8465(10) 0.4894(7) 0.040(2) Uani 0.463(7) 1 d . U P A 2
N3 N 0.66078(7) 0.6459(3) 0.71527(14) 0.0369(7) Uani 1 1 d . . . B 1
N4 N 0.70227(7) 0.7896(3) 0.68313(16) 0.0425(9) Uani 1 1 d . . . B 1
C1 C 0.57931(10) 0.7333(4) 0.39004(19) 0.0497(12) Uani 1 1 d . . . . .
C2A C 0.5590(4) 0.8178(11) 0.3924(7) 0.037(2) Uani 0.537(7) 1 d . U P A 1
H2A H 0.5490 0.8334 0.3597 0.045 Uiso 0.537(7) 1 calc R . P A 1
C2B C 0.5563(5) 0.7863(14) 0.3978(10) 0.047(3) Uani 0.463(7) 1 d . U P A 2
H2B H 0.5431 0.7856 0.3683 0.056 Uiso 0.463(7) 1 calc R . P A 2
C3A C 0.5528(2) 0.8782(9) 0.4375(6) 0.038(2) Uani 0.537(7) 1 d . U P A 1
C3B C 0.5492(3) 0.8410(12) 0.4421(7) 0.045(3) Uani 0.463(7) 1 d . U P A 2
C4 C 0.57864(12) 0.6691(5) 0.3379(2) 0.0620(14) Uani 1 1 d . . . . .
H4A H 0.5823 0.7143 0.3082 0.093 Uiso 1 1 calc GR . . . .
H4B H 0.5609 0.6376 0.3307 0.093 Uiso 1 1 calc GR . . . .
H4C H 0.5923 0.6148 0.3419 0.093 Uiso 1 1 calc GR . . . .
C5A C 0.5259(3) 0.9371(11) 0.4333(7) 0.047(3) Uani 0.537(7) 1 d . U P A 1
H5AA H 0.5111 0.8876 0.4302 0.070 Uiso 0.537(7) 1 calc GR . P A 1
H5AB H 0.5248 0.9816 0.4016 0.070 Uiso 0.537(7) 1 calc GR . P A 1
H5AC H 0.5247 0.9797 0.4652 0.070 Uiso 0.537(7) 1 calc GR . P A 1
C5B C 0.5216(4) 0.8934(14) 0.4378(9) 0.059(4) Uani 0.463(7) 1 d . U P A 2
H5BA H 0.5165 0.9097 0.4736 0.088 Uiso 0.463(7) 1 calc GR . P A 2
H5BB H 0.5083 0.8466 0.4200 0.088 Uiso 0.463(7) 1 calc GR . P A 2
H5BC H 0.5224 0.9572 0.4170 0.088 Uiso 0.463(7) 1 calc GR . P A 2
C6 C 0.61972(9) 0.6371(4) 0.42779(17) 0.0422(10) Uani 1 1 d . . . . .
C7 C 0.61542(10) 0.5426(4) 0.45556(18) 0.0463(11) Uani 1 1 d . . . . .
C8 C 0.63668(11) 0.4693(4) 0.46038(19) 0.0503(12) Uani 1 1 d . . . . .
H8 H 0.6342 0.4055 0.4779 0.060 Uiso 1 1 calc R . . . .
C9 C 0.66139(10) 0.4902(4) 0.43951(18) 0.0504(11) Uani 1 1 d . . . . .
H9 H 0.6756 0.4417 0.4444 0.061 Uiso 1 1 calc R . . . .
C10 C 0.66509(10) 0.5816(4) 0.41170(19) 0.0484(11) Uani 1 1 d . . . . .
H10 H 0.6818 0.5946 0.3981 0.058 Uiso 1 1 calc R . . . .
C11 C 0.64407(10) 0.6563(4) 0.40326(19) 0.0449(10) Uani 1 1 d . . . . .
C12 C 0.58854(11) 0.5191(5) 0.4792(2) 0.0593(14) Uani 1 1 d . . . . .
H12 H 0.5802 0.5870 0.4873 0.071 Uiso 1 1 calc R . . . .
C13 C 0.59162(13) 0.4561(5) 0.5325(2) 0.0638(15) Uani 1 1 d . . . . .
H13A H 0.5989 0.3876 0.5257 0.096 Uiso 1 1 calc GR . . . .
H13B H 0.5741 0.4485 0.5465 0.096 Uiso 1 1 calc GR . . . .
H13C H 0.6038 0.4926 0.5587 0.096 Uiso 1 1 calc GR . . . .
C14 C 0.56874(13) 0.4626(6) 0.4370(3) 0.081(2) Uani 1 1 d . . . . .
H14A H 0.5677 0.5008 0.4032 0.121 Uiso 1 1 calc GR . . . .
H14B H 0.5509 0.4592 0.4501 0.121 Uiso 1 1 calc GR . . . .
H14C H 0.5752 0.3925 0.4312 0.121 Uiso 1 1 calc GR . . . .
C15 C 0.64799(10) 0.7522(4) 0.3664(2) 0.0506(11) Uani 1 1 d . . . . .
H15 H 0.6333 0.8028 0.3710 0.061 Uiso 1 1 calc R . . . .
C16 C 0.67525(11) 0.8082(5) 0.3776(3) 0.0689(16) Uani 1 1 d . . . . .
H16A H 0.6750 0.8729 0.3574 0.103 Uiso 1 1 calc GR . . . .
H16B H 0.6896 0.7638 0.3666 0.103 Uiso 1 1 calc GR . . . .
H16C H 0.6784 0.8232 0.4158 0.103 Uiso 1 1 calc GR . . . .
C17 C 0.64617(14) 0.7162(5) 0.3066(2) 0.0692(16) Uani 1 1 d . . . . .
H17A H 0.6616 0.6728 0.3007 0.104 Uiso 1 1 calc GR . . . .
H17B H 0.6460 0.7768 0.2832 0.104 Uiso 1 1 calc GR . . . .
H17C H 0.6297 0.6765 0.2985 0.104 Uiso 1 1 calc GR . . . .
C18A C 0.5590(2) 0.9241(10) 0.5346(5) 0.041(2) Uani 0.537(7) 1 d . U P A 1
C18B C 0.5545(3) 0.8868(11) 0.5394(7) 0.043(2) Uani 0.463(7) 1 d . U P A 2
C19A C 0.5425(2) 0.8559(10) 0.5651(5) 0.0484(19) Uani 0.537(7) 1 d . U P A 1
C19B C 0.5431(3) 0.8126(12) 0.5743(6) 0.051(2) Uani 0.463(7) 1 d . U P A 2
C20A C 0.5337(2) 0.8977(11) 0.6130(6) 0.054(2) Uani 0.537(7) 1 d . U P A 1
H20A H 0.5223 0.8584 0.6336 0.065 Uiso 0.537(7) 1 calc R . P A 1
C20B C 0.5357(3) 0.8542(12) 0.6229(7) 0.056(3) Uani 0.463(7) 1 d . U P A 2
H20B H 0.5291 0.8086 0.6482 0.067 Uiso 0.463(7) 1 calc R . P A 2
C21A C 0.5419(3) 0.9992(12) 0.6299(7) 0.057(3) Uani 0.537(7) 1 d . U P A 1
H21A H 0.5367 1.0251 0.6627 0.069 Uiso 0.537(7) 1 calc R . P A 1
C21B C 0.5377(3) 0.9593(13) 0.6355(8) 0.053(3) Uani 0.463(7) 1 d . U P A 2
H21B H 0.5310 0.9832 0.6674 0.064 Uiso 0.463(7) 1 calc R . P A 2
C22A C 0.5575(2) 1.0608(11) 0.5995(6) 0.055(2) Uani 0.537(7) 1 d . U P A 1
H22A H 0.5619 1.1288 0.6112 0.066 Uiso 0.537(7) 1 calc R . P A 1
C22B C 0.5491(3) 1.0290(12) 0.6027(7) 0.053(3) Uani 0.463(7) 1 d . U P A 2
H22B H 0.5509 1.0995 0.6128 0.063 Uiso 0.463(7) 1 calc R . P A 2
C23A C 0.5668(2) 1.0254(9) 0.5522(5) 0.048(2) Uani 0.537(7) 1 d . U P A 1
C23B C 0.5585(3) 0.9928(12) 0.5517(6) 0.048(2) Uani 0.463(7) 1 d . U P A 2
C24A C 0.5323(2) 0.7504(10) 0.5462(5) 0.058(2) Uani 0.537(7) 1 d . U P A 1
H24A H 0.5406 0.7342 0.5124 0.069 Uiso 0.537(7) 1 calc R . P A 1
C24B C 0.5388(3) 0.7009(13) 0.5600(7) 0.054(2) Uani 0.463(7) 1 d . U P A 2
H24B H 0.5516 0.6839 0.5330 0.065 Uiso 0.463(7) 1 calc R . P A 2
C25A C 0.5406(3) 0.6632(12) 0.5868(7) 0.068(3) Uani 0.537(7) 1 d . U P A 1
H25A H 0.5601 0.6627 0.5942 0.103 Uiso 0.537(7) 1 calc GR . P A 1
H25B H 0.5346 0.5964 0.5718 0.103 Uiso 0.537(7) 1 calc GR . P A 1
H25C H 0.5322 0.6754 0.6201 0.103 Uiso 0.537(7) 1 calc GR . P A 1
C25B C 0.5453(3) 0.6244(14) 0.6092(7) 0.071(4) Uani 0.463(7) 1 d . U P A 2
H25D H 0.5640 0.6338 0.6234 0.106 Uiso 0.463(7) 1 calc GR . P A 2
H25E H 0.5426 0.5529 0.5972 0.106 Uiso 0.463(7) 1 calc GR . P A 2
H25F H 0.5334 0.6395 0.6371 0.106 Uiso 0.463(7) 1 calc GR . P A 2
C26A C 0.5019(2) 0.7532(12) 0.5330(6) 0.074(3) Uani 0.537(7) 1 d . U P A 1
H26A H 0.4958 0.6872 0.5172 0.111 Uiso 0.537(7) 1 calc GR . P A 1
H26B H 0.4973 0.8091 0.5075 0.111 Uiso 0.537(7) 1 calc GR . P A 1
H26C H 0.4931 0.7653 0.5657 0.111 Uiso 0.537(7) 1 calc GR . P A 1
C26B C 0.5099(3) 0.6804(12) 0.5325(7) 0.070(3) Uani 0.463(7) 1 d . U P A 2
H26D H 0.4968 0.6842 0.5593 0.105 Uiso 0.463(7) 1 calc GR . P A 2
H26E H 0.5092 0.6116 0.5162 0.105 Uiso 0.463(7) 1 calc GR . P A 2
H26F H 0.5056 0.7326 0.5049 0.105 Uiso 0.463(7) 1 calc GR . P A 2
C27A C 0.5850(3) 1.0948(9) 0.5203(5) 0.052(2) Uani 0.537(7) 1 d . U P A 1
H27A H 0.5962 1.0479 0.4997 0.063 Uiso 0.537(7) 1 calc R . P A 1
C27B C 0.5710(3) 1.0709(11) 0.5153(6) 0.057(3) Uani 0.463(7) 1 d . U P A 2
H27B H 0.5792 1.0305 0.4869 0.069 Uiso 0.463(7) 1 calc R . P A 2
C28A C 0.6047(3) 1.1609(11) 0.5585(6) 0.073(4) Uani 0.537(7) 1 d . U P A 1
H28A H 0.5944 1.2098 0.5783 0.110 Uiso 0.537(7) 1 calc GR . P A 1
H28B H 0.6169 1.1990 0.5373 0.110 Uiso 0.537(7) 1 calc GR . P A 1
H28C H 0.6150 1.1152 0.5836 0.110 Uiso 0.537(7) 1 calc GR . P A 1
C28B C 0.5933(4) 1.1375(14) 0.5429(8) 0.074(4) Uani 0.463(7) 1 d . U P A 2
H28D H 0.5857 1.1834 0.5686 0.111 Uiso 0.463(7) 1 calc GR . P A 2
H28E H 0.6016 1.1788 0.5162 0.111 Uiso 0.463(7) 1 calc GR . P A 2
H28F H 0.6068 1.0929 0.5616 0.111 Uiso 0.463(7) 1 calc GR . P A 2
C29A C 0.5690(3) 1.1649(9) 0.4794(5) 0.068(3) Uani 0.537(7) 1 d . U P A 1
H29A H 0.5576 1.1222 0.4546 0.102 Uiso 0.537(7) 1 calc GR . P A 1
H29B H 0.5815 1.2048 0.4595 0.102 Uiso 0.537(7) 1 calc GR . P A 1
H29C H 0.5578 1.2122 0.4982 0.102 Uiso 0.537(7) 1 calc GR . P A 1
C29B C 0.5501(4) 1.1438(14) 0.4871(8) 0.085(4) Uani 0.463(7) 1 d . U P A 2
H29D H 0.5355 1.1030 0.4694 0.127 Uiso 0.463(7) 1 calc GR . P A 2
H29E H 0.5585 1.1850 0.4604 0.127 Uiso 0.463(7) 1 calc GR . P A 2
H29F H 0.5431 1.1899 0.5134 0.127 Uiso 0.463(7) 1 calc GR . P A 2
C30 C 0.67659(10) 0.6482(4) 0.76232(18) 0.0458(10) Uani 1 1 d . . . B 1
C31 C 0.70001(11) 0.7092(4) 0.77124(18) 0.0494(12) Uani 1 1 d . . . B 1
H31 H 0.7077 0.7118 0.8070 0.059 Uiso 1 1 calc R . . B 1
C32 C 0.71349(10) 0.7669(4) 0.7336(2) 0.0489(12) Uani 1 1 d . . . B 1
C33 C 0.66980(12) 0.5799(5) 0.8091(2) 0.0610(14) Uani 1 1 d . . . B 1
H33A H 0.6599 0.6205 0.8337 0.091 Uiso 1 1 calc GR . . B 1
H33B H 0.6864 0.5541 0.8280 0.091 Uiso 1 1 calc GR . . B 1
H33C H 0.6588 0.5214 0.7955 0.091 Uiso 1 1 calc GR . . B 1
C34 C 0.74245(11) 0.8012(5) 0.7511(3) 0.0649(17) Uani 1 1 d . . . B 1
H34A H 0.7551 0.7525 0.7371 0.097 Uiso 1 1 calc GR . . B 1
H34B H 0.7451 0.8024 0.7901 0.097 Uiso 1 1 calc GR . . B 1
H34C H 0.7455 0.8704 0.7371 0.097 Uiso 1 1 calc GR . . B 1
C35 C 0.63980(8) 0.5674(3) 0.70589(17) 0.0373(9) Uani 1 1 d . . . B 1
C36 C 0.64580(8) 0.4774(3) 0.67645(17) 0.0370(9) Uani 1 1 d . . . B 1
C37 C 0.62537(9) 0.4010(4) 0.66792(19) 0.0421(10) Uani 1 1 d . . . B 1
H37 H 0.6290 0.3399 0.6489 0.051 Uiso 1 1 calc R . . B 1
C38 C 0.60014(10) 0.4142(4) 0.6870(2) 0.0482(11) Uani 1 1 d . . . B 1
H38 H 0.5869 0.3624 0.6807 0.058 Uiso 1 1 calc R . . B 1
C39 C 0.59441(9) 0.5047(4) 0.7155(2) 0.0534(12) Uani 1 1 d . . . B 1
H39 H 0.5772 0.5130 0.7279 0.064 Uiso 1 1 calc R . . B 1
C40 C 0.61403(10) 0.5836(4) 0.7260(2) 0.0488(11) Uani 1 1 d . . . B 1
C41 C 0.67364(8) 0.4598(3) 0.65566(19) 0.0403(9) Uani 1 1 d . . . B 1
H41 H 0.6810 0.5297 0.6481 0.048 Uiso 1 1 calc R . . B 1
C42 C 0.67289(10) 0.3976(4) 0.60245(19) 0.0481(11) Uani 1 1 d . . . B 1
H42A H 0.6674 0.3264 0.6088 0.072 Uiso 1 1 calc GR . . B 1
H42B H 0.6907 0.3977 0.5893 0.072 Uiso 1 1 calc GR . . B 1
H42C H 0.6601 0.4297 0.5758 0.072 Uiso 1 1 calc GR . . B 1
C43 C 0.69370(10) 0.4091(5) 0.6990(2) 0.0599(14) Uani 1 1 d . . . B 1
H43A H 0.6960 0.4542 0.7303 0.090 Uiso 1 1 calc GR . . B 1
H43B H 0.7110 0.3991 0.6844 0.090 Uiso 1 1 calc GR . . B 1
H43C H 0.6867 0.3421 0.7094 0.090 Uiso 1 1 calc GR . . B 1
C44 C 0.60666(13) 0.6781(5) 0.7583(3) 0.0667(16) Uani 1 1 d . . . B 1
H44 H 0.6229 0.7227 0.7639 0.080 Uiso 1 1 calc R . . B 1
C45 C 0.58383(13) 0.7440(5) 0.7265(4) 0.088(2) Uani 1 1 d . . . B 1
H45A H 0.5894 0.7616 0.6912 0.132 Uiso 1 1 calc GR . . B 1
H45B H 0.5807 0.8075 0.7462 0.132 Uiso 1 1 calc GR . . B 1
H45C H 0.5673 0.7035 0.7224 0.132 Uiso 1 1 calc GR . . B 1
C46 C 0.59785(17) 0.6487(6) 0.8143(3) 0.091(2) Uani 1 1 d . . . B 1
H46A H 0.5803 0.6154 0.8102 0.137 Uiso 1 1 calc GR . . B 1
H46B H 0.5968 0.7113 0.8360 0.137 Uiso 1 1 calc GR . . B 1
H46C H 0.6109 0.6011 0.8321 0.137 Uiso 1 1 calc GR . . B 1
C47 C 0.71972(9) 0.8399(4) 0.6461(2) 0.0483(12) Uani 1 1 d . . . B 1
C48 C 0.73468(10) 0.7770(5) 0.6139(2) 0.0589(14) Uani 1 1 d . . . B 1
C49 C 0.75359(11) 0.8259(5) 0.5828(3) 0.0681(17) Uani 1 1 d . . . B 1
H49 H 0.7643 0.7852 0.5616 0.082 Uiso 1 1 calc R . . B 1
C50 C 0.75633(12) 0.9331(5) 0.5833(3) 0.0710(18) Uani 1 1 d . . . B 1
H50 H 0.7692 0.9646 0.5630 0.085 Uiso 1 1 calc R . . B 1
C51 C 0.74010(12) 0.9956(5) 0.6137(3) 0.0693(18) Uani 1 1 d . . . B 1
H51 H 0.7420 1.0685 0.6131 0.083 Uiso 1 1 calc R . . B 1
C52 C 0.72080(10) 0.9494(4) 0.6451(2) 0.0538(13) Uani 1 1 d . . . B 1
C53 C 0.73147(10) 0.6549(5) 0.6095(3) 0.0582(14) Uani 1 1 d . . . B 1
H53 H 0.7140 0.6381 0.6238 0.070 Uiso 1 1 calc R . . B 1
C54 C 0.72970(12) 0.6131(5) 0.5529(3) 0.0685(16) Uani 1 1 d . . . B 1
H54A H 0.7160 0.6513 0.5308 0.103 Uiso 1 1 calc GR . . B 1
H54B H 0.7249 0.5397 0.5531 0.103 Uiso 1 1 calc GR . . B 1
H54C H 0.7470 0.6211 0.5381 0.103 Uiso 1 1 calc GR . . B 1
C55 C 0.75303(18) 0.5959(6) 0.6449(3) 0.102(3) Uani 1 1 d . . . B 1
H55A H 0.7708 0.6132 0.6340 0.153 Uiso 1 1 calc GR . . B 1
H55B H 0.7500 0.5215 0.6410 0.153 Uiso 1 1 calc GR . . B 1
H55C H 0.7520 0.6157 0.6823 0.153 Uiso 1 1 calc GR . . B 1
C56 C 0.70169(12) 1.0190(4) 0.6751(2) 0.0600(15) Uani 1 1 d . . . B 1
H56 H 0.6841 0.9823 0.6743 0.072 Uiso 1 1 calc R . . B 1
C57 C 0.69621(15) 1.1274(5) 0.6486(3) 0.080(2) Uani 1 1 d . . . B 1
H57A H 0.7122 1.1705 0.6546 0.120 Uiso 1 1 calc GR . . B 1
H57B H 0.6812 1.1607 0.6645 0.120 Uiso 1 1 calc GR . . B 1
H57C H 0.6917 1.1186 0.6102 0.120 Uiso 1 1 calc GR . . B 1
C58 C 0.71140(15) 1.0380(5) 0.7355(3) 0.0784(19) Uani 1 1 d . . . B 1
H58A H 0.7119 0.9721 0.7547 0.118 Uiso 1 1 calc GR . . B 1
H58B H 0.6990 1.0852 0.7512 0.118 Uiso 1 1 calc GR . . B 1
H58C H 0.7293 1.0685 0.7380 0.118 Uiso 1 1 calc GR . . B 1
S3 S 0.52166(7) 0.3169(3) 0.70507(16) 0.0654(8) Uani 0.5 1 d . U P C -1
S4 S 0.48519(6) 0.2310(3) 0.77299(16) 0.0811(12) Uani 0.5 1 d . U P C -1
F7 F 0.49471(19) 0.4218(10) 0.6278(5) 0.131(4) Uani 0.5 1 d . U P C -1
F8 F 0.5061(3) 0.2723(10) 0.6062(5) 0.134(4) Uani 0.5 1 d . U P C -1
F9 F 0.53578(16) 0.3947(8) 0.6170(4) 0.094(3) Uani 0.5 1 d . U P C -1
F10 F 0.4667(3) 0.4202(14) 0.8013(6) 0.144(5) Uani 0.5 1 d . U P C -1
F11 F 0.50615(18) 0.3808(8) 0.8356(4) 0.086(2) Uani 0.5 1 d . U P C -1
F12 F 0.4707(2) 0.2962(11) 0.8617(5) 0.125(4) Uani 0.5 1 d . U P C -1
O5 O 0.5309(3) 0.4132(14) 0.7318(5) 0.092(4) Uani 0.5 1 d . U P C -1
O6 O 0.5435(2) 0.2433(9) 0.7068(6) 0.092(4) Uani 0.5 1 d . U P C -1
O7 O 0.5059(2) 0.1657(8) 0.7977(4) 0.090(3) Uani 0.5 1 d . U P C -1
O8 O 0.4585(2) 0.1868(12) 0.7644(6) 0.122(5) Uani 0.5 1 d . U P C -1
N6 N 0.4915(2) 0.2850(10) 0.7190(4) 0.075(3) Uani 0.5 1 d . U P C -1
C75 C 0.5139(3) 0.3591(15) 0.6367(7) 0.082(3) Uani 0.5 1 d . U P C -1
C76 C 0.4831(3) 0.3416(17) 0.8228(9) 0.085(4) Uani 0.5 1 d . U P C -1
S1 S 0.2352(2) 0.7427(9) 0.4535(6) 0.058(3) Uani 0.5 1 d . U P D -1
S2 S 0.2669(2) 0.7567(8) 0.5528(5) 0.0405(14) Uani 0.5 1 d . U P D -1
F1 F 0.19992(16) 0.6627(7) 0.5158(3) 0.080(2) Uani 0.5 1 d . U P D -1
F2 F 0.18565(14) 0.6759(7) 0.4316(4) 0.089(3) Uani 0.5 1 d . U P D -1
F3 F 0.21389(19) 0.5564(7) 0.4576(4) 0.080(2) Uani 0.5 1 d . U P D -1
F4 F 0.30060(15) 0.9073(6) 0.5861(3) 0.0711(19) Uani 0.5 1 d . U P D -1
F5 F 0.28086(16) 0.9341(7) 0.5068(4) 0.077(2) Uani 0.5 1 d . U P D -1
F6 F 0.31321(14) 0.8159(6) 0.5182(4) 0.0715(19) Uani 0.5 1 d . U P D -1
O1 O 0.22351(16) 0.8484(6) 0.4642(4) 0.079(3) Uani 0.5 1 d . U P D -1
O2 O 0.2415(2) 0.7205(10) 0.3999(4) 0.085(3) Uani 0.5 1 d . U P D -1
O3 O 0.24594(16) 0.8150(7) 0.5787(4) 0.0585(19) Uani 0.5 1 d . U P D -1
O4 O 0.28303(14) 0.6826(6) 0.5856(3) 0.0535(17) Uani 0.5 1 d . U P D -1
N5 N 0.25892(15) 0.7085(6) 0.4954(3) 0.0466(17) Uani 0.5 1 d . U P D -1
C73 C 0.2086(9) 0.657(3) 0.4631(19) 0.069(5) Uani 0.5 1 d . U P D -1
C74 C 0.2929(6) 0.8599(17) 0.5371(15) 0.042(3) Uani 0.5 1 d . U P D -1
C59 C 0.38566(18) 1.0306(7) 0.7370(3) 0.091(2) Uani 1 1 d . . . . .
C60 C 0.40459(19) 1.0275(7) 0.6972(4) 0.098(3) Uani 1 1 d . . . . .
H60 H 0.4212 1.0629 0.7022 0.118 Uiso 1 1 calc R . . . .
C61 C 0.3975(2) 0.9690(7) 0.6497(4) 0.106(3) Uani 1 1 d . . . . .
H61 H 0.4096 0.9652 0.6228 0.127 Uiso 1 1 calc R . . . .
C62 C 0.3725(2) 0.9164(8) 0.6422(5) 0.125(4) Uani 1 1 d . . . . .
H62 H 0.3681 0.8801 0.6099 0.150 Uiso 1 1 calc R . . . .
C63 C 0.3548(2) 0.9173(8) 0.6809(5) 0.135(5) Uani 1 1 d . . . . .
H63 H 0.3384 0.8804 0.6762 0.162 Uiso 1 1 calc R . . . .
C64 C 0.36155(16) 0.9745(7) 0.7278(4) 0.095(3) Uani 1 1 d . . . . .
H64 H 0.3493 0.9755 0.7545 0.113 Uiso 1 1 calc R . . . .
C65 C 0.3934(2) 1.0916(7) 0.7861(4) 0.131(4) Uani 1 1 d . . . . .
H65A H 0.4034 1.0474 0.8125 0.196 Uiso 1 1 calc GR . . . .
H65B H 0.3773 1.1175 0.8010 0.196 Uiso 1 1 calc GR . . . .
H65C H 0.4046 1.1499 0.7772 0.196 Uiso 1 1 calc GR . . . .
C66 C 0.5061(3) 0.8314(11) 0.7626(6) 0.102(5) Uiso 0.5 1 d . . P E -1
C67 C 0.4880(3) 0.8844(7) 0.7257(7) 0.134(9) Uiso 0.5 1 d G . P E -1
H67 H 0.4866 0.9574 0.7274 0.161 Uiso 0.5 1 calc R . P E -1
C68 C 0.4721(2) 0.8283(9) 0.6863(5) 0.077(4) Uiso 0.5 1 d G . P E -1
H68 H 0.4600 0.8638 0.6616 0.092 Uiso 0.5 1 calc R . P E -1
C69 C 0.4743(3) 0.7193(9) 0.6838(5) 0.116(6) Uiso 0.5 1 d G . P E -1
H69 H 0.4636 0.6817 0.6574 0.140 Uiso 0.5 1 calc R . P E -1
C70 C 0.4924(3) 0.6663(7) 0.7207(7) 0.191(14) Uiso 0.5 1 d G . P E -1
H70 H 0.4939 0.5933 0.7190 0.229 Uiso 0.5 1 calc R . P E -1
C71 C 0.5083(3) 0.7223(11) 0.7601(6) 0.109(6) Uiso 0.5 1 d G . P E -1
H71 H 0.5204 0.6869 0.7848 0.131 Uiso 0.5 1 calc R . P E -1
C72 C 0.5230(5) 0.9028(18) 0.7926(10) 0.138(8) Uiso 0.5 1 d . . P E -1
H72A H 0.5411 0.8995 0.7808 0.207 Uiso 0.5 1 calc GR . P E -1
H72B H 0.5236 0.8852 0.8306 0.207 Uiso 0.5 1 calc GR . P E -1
H72C H 0.5158 0.9728 0.7871 0.207 Uiso 0.5 1 calc GR . P E -1

loop_
_atom_site_aniso_label
_atom_site_aniso_U_11
_atom_site_aniso_U_22
_atom_site_aniso_U_33
_atom_site_aniso_U_23
_atom_site_aniso_U_13
_atom_site_aniso_U_12
Ga1A 0.0293(3) 0.0506(4) 0.0297(3) -0.0034(3) -0.0066(3) 0.0079(3)
Ga2 0.0351(2) 0.0391(3) 0.0287(2) 0.0057(2) -0.00600(19) -0.00723(19)
P1A 0.0569(7) 0.0407(7) 0.0369(6) 0.0078(5) -0.0143(5) 0.0022(5)
P2A 0.0407(6) 0.0605(9) 0.0583(9) 0.0282(7) -0.0125(6) -0.0079(6)
P3A 0.0877(11) 0.0486(8) 0.0423(7) 0.0082(6) -0.0242(7) -0.0170(7)
P4A 0.0299(6) 0.0401(7) 0.0267(6) 0.0006(4) -0.0011(5) 0.0058(5)
P5A 0.0422(6) 0.0467(7) 0.0334(6) -0.0069(5) -0.0036(5) 0.0119(5)
P6A 0.0292(5) 0.0505(7) 0.0295(6) -0.0027(5) -0.0027(5) -0.0005(5)
N1 0.0358(17) 0.054(2) 0.0317(18) -0.0062(16) -0.0033(14) 0.0053(16)
N2A 0.030(4) 0.040(5) 0.037(3) 0.002(4) 0.000(3) 0.004(3)
N2B 0.027(4) 0.052(6) 0.039(4) -0.002(5) -0.006(3) 0.006(4)
N3 0.0459(19) 0.0346(18) 0.0298(17) 0.0029(14) 0.0017(14) -0.0087(14)
N4 0.0425(19) 0.042(2) 0.040(2) 0.0150(16) -0.0115(15) -0.0098(15)
C1 0.043(2) 0.073(3) 0.031(2) -0.007(2) -0.0088(18) -0.003(2)
C2A 0.031(4) 0.045(7) 0.032(4) 0.013(5) -0.010(3) -0.005(5)
C2B 0.039(6) 0.055(8) 0.042(6) 0.003(6) -0.016(5) 0.000(6)
C3A 0.026(4) 0.044(5) 0.043(4) 0.009(4) -0.007(3) -0.003(4)
C3B 0.033(4) 0.058(6) 0.042(4) 0.004(5) -0.008(4) 0.007(5)
C4 0.070(3) 0.073(4) 0.040(3) -0.011(3) -0.011(2) -0.005(3)
C5A 0.035(5) 0.054(7) 0.049(6) 0.002(6) -0.006(4) 0.011(5)
C5B 0.043(7) 0.073(10) 0.056(7) 0.000(8) -0.018(6) 0.021(8)
C6 0.044(2) 0.049(3) 0.031(2) -0.0084(18) -0.0096(17) 0.0051(19)
C7 0.051(2) 0.056(3) 0.030(2) -0.009(2) -0.0071(18) 0.003(2)
C8 0.078(3) 0.039(2) 0.031(2) -0.0017(19) -0.010(2) 0.004(2)
C9 0.062(3) 0.055(3) 0.033(2) -0.009(2) -0.006(2) 0.016(2)
C10 0.053(3) 0.055(3) 0.036(2) -0.013(2) -0.0022(19) 0.009(2)
C11 0.051(2) 0.045(2) 0.038(2) -0.0091(19) -0.0027(19) 0.0063(19)
C12 0.062(3) 0.074(4) 0.040(3) 0.006(3) -0.005(2) -0.015(3)
C13 0.078(4) 0.063(4) 0.050(3) 0.007(3) 0.001(3) -0.013(3)
C14 0.079(4) 0.107(6) 0.055(4) 0.005(4) -0.005(3) -0.036(4)
C15 0.054(3) 0.047(3) 0.052(3) -0.001(2) 0.008(2) 0.007(2)
C16 0.051(3) 0.082(4) 0.074(4) 0.013(3) 0.012(3) -0.001(3)
C17 0.095(4) 0.064(4) 0.049(3) 0.008(3) 0.011(3) 0.011(3)
C18A 0.026(3) 0.052(5) 0.044(4) 0.004(4) 0.001(3) 0.008(4)
C18B 0.036(4) 0.049(5) 0.045(4) 0.003(4) -0.002(4) 0.009(4)
C19A 0.035(3) 0.056(5) 0.055(4) 0.002(4) 0.007(3) 0.004(4)
C19B 0.037(4) 0.058(5) 0.058(5) 0.008(4) 0.004(4) 0.010(4)
C20A 0.043(4) 0.062(6) 0.060(5) 0.004(5) 0.018(4) 0.009(4)
C20B 0.046(4) 0.061(6) 0.062(5) 0.006(5) 0.012(4) 0.012(5)
C21A 0.049(5) 0.064(6) 0.059(5) -0.006(5) 0.012(4) 0.015(5)
C21B 0.043(4) 0.059(6) 0.058(5) 0.005(5) 0.014(4) 0.010(5)
C22A 0.042(5) 0.060(6) 0.063(4) -0.001(5) 0.010(4) 0.014(4)
C22B 0.046(5) 0.053(6) 0.061(5) 0.005(5) 0.015(5) 0.009(4)
C23A 0.039(4) 0.048(5) 0.056(4) 0.000(4) 0.002(4) 0.013(3)
C23B 0.042(4) 0.049(5) 0.055(4) 0.001(4) 0.009(4) 0.010(4)
C24A 0.047(4) 0.059(5) 0.069(5) 0.010(5) 0.013(4) -0.004(4)
C24B 0.044(4) 0.055(6) 0.063(6) 0.005(5) -0.001(5) 0.006(5)
C25A 0.049(6) 0.071(8) 0.086(9) 0.006(7) 0.011(7) -0.004(6)
C25B 0.056(7) 0.084(10) 0.071(9) 0.015(8) 0.003(7) -0.004(7)
C26A 0.060(6) 0.084(8) 0.078(7) 0.002(7) 0.010(6) -0.014(6)
C26B 0.056(6) 0.065(7) 0.087(8) -0.002(7) -0.005(6) -0.002(6)
C27A 0.048(5) 0.043(5) 0.064(5) -0.001(4) -0.007(5) 0.006(4)
C27B 0.055(5) 0.047(5) 0.070(5) 0.000(5) 0.007(5) 0.011(5)
C28A 0.066(7) 0.056(7) 0.091(9) 0.000(6) -0.030(6) 0.002(6)
C28B 0.069(8) 0.060(8) 0.091(9) 0.009(7) -0.002(7) 0.001(7)
C29A 0.068(6) 0.058(6) 0.075(7) 0.009(5) -0.006(6) 0.001(5)
C29B 0.092(9) 0.074(8) 0.088(9) 0.025(7) 0.006(8) 0.012(7)
C30 0.062(3) 0.046(3) 0.028(2) 0.0010(18) -0.0020(19) -0.005(2)
C31 0.068(3) 0.048(3) 0.029(2) 0.0087(19) -0.018(2) -0.015(2)
C32 0.053(3) 0.045(3) 0.044(3) 0.008(2) -0.020(2) -0.014(2)
C33 0.083(4) 0.064(3) 0.035(2) 0.015(2) 0.000(2) -0.016(3)
C34 0.059(3) 0.061(3) 0.068(4) 0.019(3) -0.030(3) -0.017(3)
C35 0.040(2) 0.039(2) 0.033(2) 0.0051(17) 0.0042(16) -0.0062(17)
C36 0.0375(19) 0.038(2) 0.034(2) 0.0054(17) -0.0042(16) -0.0003(16)
C37 0.046(2) 0.038(2) 0.041(2) 0.0022(18) -0.0064(18) -0.0054(18)
C38 0.046(2) 0.045(3) 0.053(3) 0.008(2) -0.001(2) -0.010(2)
C39 0.044(2) 0.055(3) 0.063(3) 0.010(3) 0.013(2) -0.005(2)
C40 0.050(2) 0.048(3) 0.050(3) 0.001(2) 0.017(2) -0.005(2)
C41 0.037(2) 0.037(2) 0.046(2) 0.0031(19) -0.0007(18) 0.0027(16)
C42 0.055(3) 0.048(3) 0.042(2) 0.000(2) 0.003(2) 0.011(2)
C43 0.051(3) 0.074(4) 0.051(3) -0.006(3) -0.014(2) 0.022(3)
C44 0.076(4) 0.055(3) 0.076(4) -0.009(3) 0.043(3) -0.006(3)
C45 0.073(4) 0.060(4) 0.139(7) 0.004(4) 0.056(5) 0.014(3)
C46 0.118(6) 0.078(5) 0.087(5) -0.018(4) 0.063(5) -0.011(4)
C47 0.035(2) 0.052(3) 0.055(3) 0.023(2) -0.0116(19) -0.0114(19)
C48 0.041(2) 0.075(4) 0.060(3) 0.025(3) -0.005(2) -0.011(2)
C49 0.050(3) 0.083(4) 0.072(4) 0.033(3) 0.006(3) -0.009(3)
C50 0.061(3) 0.080(4) 0.071(4) 0.028(3) 0.004(3) -0.025(3)
C51 0.067(3) 0.066(4) 0.071(4) 0.029(3) -0.018(3) -0.032(3)
C52 0.052(3) 0.054(3) 0.052(3) 0.014(2) -0.016(2) -0.019(2)
C53 0.041(2) 0.061(3) 0.073(4) 0.019(3) 0.013(2) 0.003(2)
C54 0.063(3) 0.070(4) 0.073(4) 0.016(3) 0.011(3) 0.017(3)
C55 0.127(7) 0.073(5) 0.101(6) 0.038(4) -0.024(5) 0.011(4)
C56 0.077(3) 0.039(3) 0.060(3) 0.009(2) -0.019(3) -0.019(2)
C57 0.097(5) 0.050(3) 0.087(5) 0.014(3) -0.021(4) -0.016(3)
C58 0.097(5) 0.062(4) 0.073(4) -0.005(3) -0.018(4) -0.019(3)
S3 0.0549(16) 0.077(2) 0.063(2) 0.0055(17) -0.0041(14) 0.0119(14)
S4 0.0519(14) 0.097(2) 0.088(2) 0.054(2) -0.0321(15) -0.0304(16)
F7 0.084(6) 0.193(10) 0.118(8) 0.094(8) 0.013(5) 0.034(6)
F8 0.150(9) 0.168(10) 0.083(7) 0.002(7) -0.006(6) -0.073(8)
F9 0.076(5) 0.118(7) 0.085(6) 0.024(5) -0.010(4) -0.036(5)
F10 0.093(7) 0.164(11) 0.178(12) 0.065(12) 0.028(9) 0.078(7)
F11 0.078(5) 0.098(6) 0.084(6) -0.011(5) 0.012(4) 0.010(5)
F12 0.105(7) 0.169(10) 0.104(8) 0.068(8) 0.029(6) 0.006(7)
O5 0.069(7) 0.117(9) 0.084(8) -0.002(8) -0.017(6) -0.040(6)
O6 0.065(5) 0.081(7) 0.130(10) 0.040(7) 0.013(6) 0.013(5)
O7 0.105(7) 0.078(6) 0.076(6) 0.022(5) -0.056(5) -0.022(5)
O8 0.087(7) 0.155(11) 0.116(9) 0.084(8) -0.050(7) -0.070(8)
N6 0.058(5) 0.100(6) 0.064(5) 0.032(5) -0.022(4) -0.018(5)
C75 0.066(6) 0.102(8) 0.074(7) 0.029(6) -0.018(6) -0.025(6)
C76 0.053(6) 0.106(8) 0.097(8) 0.045(7) 0.004(7) 0.005(6)
S1 0.053(4) 0.067(4) 0.052(4) 0.028(2) -0.013(2) -0.025(3)
S2 0.0323(19) 0.045(2) 0.043(3) 0.0106(19) -0.001(2) -0.0003(17)
F1 0.067(4) 0.097(6) 0.076(5) 0.013(4) 0.014(4) -0.033(4)
F2 0.053(4) 0.098(6) 0.109(7) 0.043(5) -0.031(4) -0.025(4)
F3 0.082(5) 0.065(5) 0.090(6) 0.001(5) -0.002(5) -0.026(4)
F4 0.075(4) 0.071(4) 0.065(4) 0.000(4) -0.009(3) -0.030(4)
F5 0.070(4) 0.064(5) 0.094(6) 0.032(5) -0.018(4) -0.025(4)
F6 0.049(4) 0.093(5) 0.073(5) 0.010(4) 0.009(4) -0.016(3)
O1 0.061(4) 0.053(5) 0.115(7) 0.037(5) -0.033(5) -0.004(4)
O2 0.085(7) 0.127(9) 0.040(5) 0.018(5) -0.004(4) -0.046(6)
O3 0.048(4) 0.064(5) 0.065(6) -0.012(4) 0.012(4) 0.005(3)
O4 0.057(4) 0.054(4) 0.047(4) 0.023(3) -0.012(3) -0.006(3)
N5 0.044(4) 0.051(4) 0.041(4) 0.006(3) -0.012(3) -0.002(3)
C73 0.060(8) 0.073(9) 0.069(8) 0.026(8) -0.021(7) -0.023(8)
C74 0.034(5) 0.037(7) 0.054(6) 0.016(5) -0.006(5) -0.019(5)
C59 0.104(6) 0.090(5) 0.076(5) 0.024(4) -0.011(4) 0.012(4)
C60 0.107(6) 0.095(6) 0.096(6) 0.042(5) 0.025(5) 0.017(5)
C61 0.127(7) 0.088(6) 0.102(7) 0.030(5) 0.009(6) 0.000(5)
C62 0.124(8) 0.120(8) 0.130(9) 0.077(7) 0.011(7) 0.013(6)
C63 0.124(8) 0.124(8) 0.146(10) 0.081(8) -0.048(7) -0.038(6)
C64 0.079(4) 0.104(6) 0.098(6) 0.042(5) -0.010(4) -0.004(4)
C65 0.165(9) 0.095(7) 0.122(8) 0.036(6) -0.052(7) -0.009(6)

loop_
_atom_type_symbol
_atom_type_description
_atom_type_scat_dispersion_real
_atom_type_scat_dispersion_imag
_atom_type_scat_source
C C 0.0181 0.0091 'International Tables Vol C Tables 4.2.6.8 and 6.1.1.4'
H H 0.0000 0.0000 'International Tables Vol C Tables 4.2.6.8 and 6.1.1.4'
F F 0.0727 0.0534 'International Tables Vol C Tables 4.2.6.8 and 6.1.1.4'
Ga Ga -1.2846 0.7763 'International Tables Vol C Tables 4.2.6.8 and 6.1.1.4'
N N 0.0311 0.0180 'International Tables Vol C Tables 4.2.6.8 and 6.1.1.4'
O O 0.0492 0.0322 'International Tables Vol C Tables 4.2.6.8 and 6.1.1.4'
P P 0.2955 0.4335 'International Tables Vol C Tables 4.2.6.8 and 6.1.1.4'
S S 0.3331 0.5567 'International Tables Vol C Tables 4.2.6.8 and 6.1.1.4'

loop_
_exptl_crystal_face_index_h
_exptl_crystal_face_index_k
_exptl_crystal_face_index_l
_exptl_crystal_face_perp_dist
1 0 0 0.0355
-1 0 0 0.0355
2 -8 2 0.1112
4 8 -1 0.1476
0 0 1 0.0914
3 5 13 0.1116
4 2 -16 0.0564

loop_
_geom_angle_atom_site_label_1
_geom_angle_atom_site_label_2
_geom_angle_atom_site_label_3
_geom_angle
P1A Ga1A P6A 102.43(5)
N1 Ga1A P1A 110.74(13)
N1 Ga1A P6A 115.47(13)
N1 Ga1A N2A 100.0(4)
N2A Ga1A P1A 111.1(3)
N2A Ga1A P6A 117.3(4)
P4B Ga1B P5B 74.3(5)
N1 Ga1B P4B 129.9(5)
N1 Ga1B P5B 115.1(5)
N2B Ga1B P4B 118.1(7)
N2B Ga1B P5B 126.5(7)
N2B Ga1B N1 96.0(6)
P5A Ga2 P4A 76.20(5)
P1B Ga2 P6B 107.6(6)
N3 Ga2 P4A 120.45(11)
N3 Ga2 P5A 119.19(12)
N4 Ga2 P4A 117.19(13)
N4 Ga2 P5A 126.33(12)
N4 Ga2 N3 98.72(15)
P2A P1A Ga1A 102.55(6)
P3A P1A Ga1A 103.07(7)
P3A P1A P2A 60.29(7)
P1A P2A P3A 59.54(7)
P1A P2A P4A 107.80(8)
P3A P2A P4A 98.01(8)
P1A P3A P2A 60.17(7)
P1A P3A P5A 109.03(8)
P2A P3A P5A 102.15(7)
P2A P4A Ga2 98.85(6)
P6A P4A Ga2 85.11(6)
P6A P4A P2A 108.73(8)
P3A P5A Ga2 96.15(6)
P6A P5A Ga2 84.88(5)
P6A P5A P3A 106.25(8)
P4A P6A Ga1A 97.41(7)
P4A P6A P5A 86.75(7)
P5A P6A Ga1A 98.66(7)
P2B P1B Ga2 99.4(8)
P3B P1B Ga2 102.5(8)
P3B P1B P2B 60.2(7)
P1B P2B P4B 106.7(9)
P3B P2B P1B 59.3(7)
P3B P2B P4B 96.5(8)
P1B P3B P2B 60.4(7)
P1B P3B P5B 106.8(9)
P2B P3B P5B 102.8(8)
P2B P4B Ga1B 102.3(9)
P6B P4B Ga1B 85.8(7)
P6B P4B P2B 109.7(7)
P3B P5B Ga1B 96.4(8)
P6B P5B Ga1B 82.8(7)
P6B P5B P3B 107.4(7)
P4B P6B Ga2 94.7(7)
P4B P6B P5B 86.8(7)
P5B P6B Ga2 97.0(7)
C1 N1 Ga1A 121.7(3)
C1 N1 Ga1B 122.5(4)
C1 N1 C6 123.7(4)
C6 N1 Ga1A 114.6(3)
C6 N1 Ga1B 111.6(3)
C3A N2A Ga1A 121.1(9)
C3A N2A C18A 120.9(10)
C18A N2A Ga1A 117.3(8)
C3B N2B Ga1B 124.4(12)
C3B N2B C18B 121.9(12)
C18B N2B Ga1B 112.2(10)
C30 N3 Ga2 120.5(3)
C30 N3 C35 120.6(4)
C35 N3 Ga2 118.9(3)
C32 N4 Ga2 121.6(3)
C32 N4 C47 117.1(4)
C47 N4 Ga2 121.0(3)
N1 C1 C2A 122.3(8)
N1 C1 C2B 123.2(11)
N1 C1 C4 119.9(5)
C2A C1 C4 117.4(8)
C2B C1 C4 115.5(11)
C1 C2A H2A 115.6
C3A C2A C1 128.7(12)
C3A C2A H2A 115.6
C1 C2B H2B 115.0
C1 C2B C3B 129.9(17)
C3B C2B H2B 115.0
N2A C3A C2A 122.9(11)
N2A C3A C5A 119.5(12)
C2A C3A C5A 117.6(11)
N2B C3B C2B 123.7(14)
N2B C3B C5B 119.1(15)
C2B C3B C5B 117.1(15)
C1 C4 H4A 109.5
C1 C4 H4B 109.5
C1 C4 H4C 109.5
H4A C4 H4B 109.5
H4A C4 H4C 109.5
H4B C4 H4C 109.5
C3A C5A H5AA 109.5
C3A C5A H5AB 109.5
C3A C5A H5AC 109.5
H5AA C5A H5AB 109.5
H5AA C5A H5AC 109.5
H5AB C5A H5AC 109.5
C3B C5B H5BA 109.5
C3B C5B H5BB 109.5
C3B C5B H5BC 109.5
H5BA C5B H5BB 109.5
H5BA C5B H5BC 109.5
H5BB C5B H5BC 109.5
C7 C6 N1 118.0(4)
C7 C6 C11 121.7(4)
C11 C6 N1 120.1(4)
C6 C7 C12 121.7(4)
C8 C7 C6 117.9(5)
C8 C7 C12 120.4(5)
C7 C8 H8 119.5
C9 C8 C7 121.0(5)
C9 C8 H8 119.5
C8 C9 H9 119.8
C10 C9 C8 120.5(5)
C10 C9 H9 119.8
C9 C10 H10 119.4
C9 C10 C11 121.3(5)
C11 C10 H10 119.4
C6 C11 C15 122.9(4)
C10 C11 C6 117.5(5)
C10 C11 C15 119.5(5)
C7 C12 H12 107.3
C7 C12 C13 113.9(5)
C7 C12 C14 110.6(5)
C13 C12 H12 107.3
C13 C12 C14 110.3(5)
C14 C12 H12 107.3
C12 C13 H13A 109.5
C12 C13 H13B 109.5
C12 C13 H13C 109.5
H13A C13 H13B 109.5
H13A C13 H13C 109.5
H13B C13 H13C 109.5
C12 C14 H14A 109.5
C12 C14 H14B 109.5
C12 C14 H14C 109.5
H14A C14 H14B 109.5
H14A C14 H14C 109.5
H14B C14 H14C 109.5
C11 C15 H15 108.7
C16 C15 C11 114.5(4)
C16 C15 H15 108.7
C16 C15 C17 106.8(5)
C17 C15 C11 109.2(4)
C17 C15 H15 108.7
C15 C16 H16A 109.5
C15 C16 H16B 109.5
C15 C16 H16C 109.5
H16A C16 H16B 109.5
H16A C16 H16C 109.5
H16B C16 H16C 109.5
C15 C17 H17A 109.5
C15 C17 H17B 109.5
C15 C17 H17C 109.5
H17A C17 H17B 109.5
H17A C17 H17C 109.5
H17B C17 H17C 109.5
C19A C18A N2A 117.1(10)
C23A C18A N2A 119.9(10)
C23A C18A C19A 122.8(11)
C19B C18B N2B 117.5(12)
C23B C18B N2B 117.9(13)
C23B C18B C19B 124.4(14)
C18A C19A C24A 124.5(11)
C20A C19A C18A 116.3(11)
C20A C19A C24A 118.9(11)
C18B C19B C24B 123.3(14)
C20B C19B C18B 114.6(14)
C20B C19B C24B 122.1(14)
C19A C20A H20A 120.1
C19A C20A C21A 119.7(12)
C21A C20A H20A 120.1
C19B C20B H20B 118.4
C21B C20B C19B 123.3(15)
C21B C20B H20B 118.4
C20A C21A H21A 119.2
C22A C21A C20A 121.7(14)
C22A C21A H21A 119.2
C20B C21B H21B 119.1
C22B C21B C20B 121.8(16)
C22B C21B H21B 119.1
C21A C22A H22A 119.1
C23A C22A C21A 121.8(13)
C23A C22A H22A 119.1
C21B C22B H22B 120.4
C21B C22B C23B 119.3(14)
C23B C22B H22B 120.4
C18A C23A C27A 122.0(11)
C22A C23A C18A 117.6(12)
C22A C23A C27A 120.4(11)
C18B C23B C22B 116.6(13)
C18B C23B C27B 124.4(14)
C22B C23B C27B 119.0(13)
C19A C24A H24A 107.4
C19A C24A C25A 112.6(11)
C19A C24A C26A 110.4(11)
C25A C24A H24A 107.4
C26A C24A H24A 107.4
C26A C24A C25A 111.3(10)
C19B C24B H24B 106.7
C19B C24B C25B 113.4(13)
C19B C24B C26B 112.0(12)
C25B C24B H24B 106.7
C26B C24B H24B 106.7
C26B C24B C25B 110.9(13)
C24A C25A H25A 109.5
C24A C25A H25B 109.5
C24A C25A H25C 109.5
H25A C25A H25B 109.5
H25A C25A H25C 109.5
H25B C25A H25C 109.5
C24B C25B H25D 109.5
C24B C25B H25E 109.5
C24B C25B H25F 109.5
H25D C25B H25E 109.5
H25D C25B H25F 109.5
H25E C25B H25F 109.5
C24A C26A H26A 109.5
C24A C26A H26B 109.5
C24A C26A H26C 109.5
H26A C26A H26B 109.5
H26A C26A H26C 109.5
H26B C26A H26C 109.5
C24B C26B H26D 109.5
C24B C26B H26E 109.5
C24B C26B H26F 109.5
H26D C26B H26E 109.5
H26D C26B H26F 109.5
H26E C26B H26F 109.5
C23A C27A H27A 107.2
C23A C27A C28A 111.4(11)
C28A C27A H27A 107.2
C29A C27A C23A 113.0(10)
C29A C27A H27A 107.2
C29A C27A C28A 110.5(10)
C23B C27B H27B 107.1
C23B C27B C29B 112.4(12)
C28B C27B C23B 114.9(13)
C28B C27B H27B 107.1
C28B C27B C29B 107.8(13)
C29B C27B H27B 107.1
C27A C28A H28A 109.5
C27A C28A H28B 109.5
C27A C28A H28C 109.5
H28A C28A H28B 109.5
H28A C28A H28C 109.5
H28B C28A H28C 109.5
C27B C28B H28D 109.5
C27B C28B H28E 109.5
C27B C28B H28F 109.5
H28D C28B H28E 109.5
H28D C28B H28F 109.5
H28E C28B H28F 109.5
C27A C29A H29A 109.5
C27A C29A H29B 109.5
C27A C29A H29C 109.5
H29A C29A H29B 109.5
H29A C29A H29C 109.5
H29B C29A H29C 109.5
C27B C29B H29D 109.5
C27B C29B H29E 109.5
C27B C29B H29F 109.5
H29D C29B H29E 109.5
H29D C29B H29F 109.5
H29E C29B H29F 109.5
N3 C30 C31 124.1(4)
N3 C30 C33 120.1(4)
C31 C30 C33 115.8(4)
C30 C31 H31 115.8
C30 C31 C32 128.5(4)
C32 C31 H31 115.8
N4 C32 C31 123.1(4)
N4 C32 C34 120.1(5)
C31 C32 C34 116.8(4)
C30 C33 H33A 109.5
C30 C33 H33B 109.5
C30 C33 H33C 109.5
H33A C33 H33B 109.5
H33A C33 H33C 109.5
H33B C33 H33C 109.5
C32 C34 H34A 109.5
C32 C34 H34B 109.5
C32 C34 H34C 109.5
H34A C34 H34B 109.5
H34A C34 H34C 109.5
H34B C34 H34C 109.5
C36 C35 N3 118.0(4)
C36 C35 C40 122.4(4)
C40 C35 N3 119.6(4)
C35 C36 C37 117.6(4)
C35 C36 C41 122.1(4)
C37 C36 C41 120.2(4)
C36 C37 H37 119.3
C38 C37 C36 121.5(4)
C38 C37 H37 119.3
C37 C38 H38 119.9
C37 C38 C39 120.2(4)
C39 C38 H38 119.9
C38 C39 H39 119.4
C38 C39 C40 121.3(5)
C40 C39 H39 119.4
C35 C40 C44 124.5(5)
C39 C40 C35 117.1(5)
C39 C40 C44 118.4(5)
C36 C41 H41 106.7
C36 C41 C42 114.2(4)
C36 C41 C43 111.8(4)
C42 C41 H41 106.7
C42 C41 C43 110.3(4)
C43 C41 H41 106.7
C41 C42 H42A 109.5
C41 C42 H42B 109.5
C41 C42 H42C 109.5
H42A C42 H42B 109.5
H42A C42 H42C 109.5
H42B C42 H42C 109.5
C41 C43 H43A 109.5
C41 C43 H43B 109.5
C41 C43 H43C 109.5
H43A C43 H43B 109.5
H43A C43 H43C 109.5
H43B C43 H43C 109.5
C40 C44 H44 107.8
C40 C44 C45 111.0(6)
C40 C44 C46 112.6(5)
C45 C44 H44 107.8
C46 C44 H44 107.8
C46 C44 C45 109.8(5)
C44 C45 H45A 109.5
C44 C45 H45B 109.5
C44 C45 H45C 109.5
H45A C45 H45B 109.5
H45A C45 H45C 109.5
H45B C45 H45C 109.5
C44 C46 H46A 109.5
C44 C46 H46B 109.5
C44 C46 H46C 109.5
H46A C46 H46B 109.5
H46A C46 H46C 109.5
H46B C46 H46C 109.5
C48 C47 N4 118.6(4)
C48 C47 C52 123.0(5)
C52 C47 N4 118.4(5)
C47 C48 C49 118.0(6)
C47 C48 C53 123.9(5)
C49 C48 C53 118.0(6)
C48 C49 H49 119.8
C50 C49 C48 120.4(7)
C50 C49 H49 119.8
C49 C50 H50 119.6
C49 C50 C51 120.9(6)
C51 C50 H50 119.6
C50 C51 H51 119.8
C50 C51 C52 120.4(6)
C52 C51 H51 119.8
C47 C52 C51 117.1(6)
C47 C52 C56 122.9(5)
C51 C52 C56 120.0(5)
C48 C53 H53 106.1
C54 C53 C48 114.7(5)
C54 C53 H53 106.1
C54 C53 C55 110.3(6)
C55 C53 C48 112.9(5)
C55 C53 H53 106.1
C53 C54 H54A 109.5
C53 C54 H54B 109.5
C53 C54 H54C 109.5
H54A C54 H54B 109.5
H54A C54 H54C 109.5
H54B C54 H54C 109.5
C53 C55 H55A 109.5
C53 C55 H55B 109.5
C53 C55 H55C 109.5
H55A C55 H55B 109.5
H55A C55 H55C 109.5
H55B C55 H55C 109.5
C52 C56 H56 107.1
C52 C56 C57 113.9(5)
C52 C56 C58 113.9(5)
C57 C56 H56 107.1
C57 C56 C58 107.4(5)
C58 C56 H56 107.1
C56 C57 H57A 109.5
C56 C57 H57B 109.5
C56 C57 H57C 109.5
H57A C57 H57B 109.5
H57A C57 H57C 109.5
H57B C57 H57C 109.5
C56 C58 H58A 109.5
C56 C58 H58B 109.5
C56 C58 H58C 109.5
H58A C58 H58B 109.5
H58A C58 H58C 109.5
H58B C58 H58C 109.5
O5 S3 N6 112.2(8)
O5 S3 C75 102.2(8)
O6 S3 O5 109.6(8)
O6 S3 N6 122.5(7)
O6 S3 C75 109.1(9)
N6 S3 C75 98.7(6)
O7 S4 O8 117.0(7)
O7 S4 N6 116.1(7)
O7 S4 C76 103.6(7)
O8 S4 N6 107.1(6)
O8 S4 C76 106.9(10)
N6 S4 C76 104.9(7)
S4 N6 S3 123.4(6)
F7 C75 S3 117.3(16)
F7 C75 F8 104.1(13)
F7 C75 F9 110.6(14)
F8 C75 S3 107.8(11)
F9 C75 S3 110.1(10)
F9 C75 F8 106.1(18)
F10 C76 S4 110.9(16)
F11 C76 S4 111.3(13)
F11 C76 F10 107.5(17)
F11 C76 F12 117.2(19)
F12 C76 S4 101.7(15)
F12 C76 F10 108.1(14)
O1 S1 N5 114.3(10)
O1 S1 C73 103.5(15)
O2 S1 O1 117.7(11)
O2 S1 N5 110.8(9)
O2 S1 C73 103.5(18)
N5 S1 C73 105.4(16)
O3 S2 N5 117.6(9)
O3 S2 C74 104.7(11)
O4 S2 O3 117.5(10)
O4 S2 N5 109.8(7)
O4 S2 C74 102.7(12)
N5 S2 C74 102.0(13)
S1 N5 S2 127.7(8)
F1 C73 S1 113(2)
F2 C73 S1 115(2)
F2 C73 F1 103(3)
F3 C73 S1 116(3)
F3 C73 F1 103(3)
F3 C73 F2 106(3)
F4 C74 S2 105(2)
F5 C74 S2 109.5(19)
F5 C74 F4 105.3(17)
F6 C74 S2 109.6(14)
F6 C74 F4 110(2)
F6 C74 F5 116(3)
C60 C59 C65 116.8(9)
C64 C59 C60 118.6(9)
C64 C59 C65 124.5(9)
C59 C60 H60 121.3
C61 C60 C59 117.5(9)
C61 C60 H60 121.3
C60 C61 H61 119.4
C62 C61 C60 121.2(10)
C62 C61 H61 119.4
C61 C62 H62 119.4
C63 C62 C61 121.1(12)
C63 C62 H62 119.4
C62 C63 H63 120.9
C62 C63 C64 118.2(10)
C64 C63 H63 120.9
C59 C64 H64 118.4
C63 C64 C59 123.3(9)
C63 C64 H64 118.4
C59 C65 H65A 109.5
C59 C65 H65B 109.5
C59 C65 H65C 109.5
H65A C65 H65B 109.5
H65A C65 H65C 109.5
H65B C65 H65C 109.5
C67 C66 C71 120.0
C67 C66 C72 110.5(15)
C71 C66 C72 128.7(15)
C66 C67 H67 120.0
C68 C67 C66 120.0
C68 C67 H67 120.0
C67 C68 H68 120.0
C67 C68 C69 120.0
C69 C68 H68 120.0
C68 C69 H69 120.0
C68 C69 C70 120.0
C70 C69 H69 120.0
C69 C70 H70 120.0
C71 C70 C69 120.0
C71 C70 H70 120.0
C66 C71 H71 120.0
C70 C71 C66 120.0
C70 C71 H71 120.0
C66 C72 H72A 109.5
C66 C72 H72B 109.5
C66 C72 H72C 109.5
H72A C72 H72B 109.5
H72A C72 H72C 109.5
H72B C72 H72C 109.5

loop_
_geom_bond_atom_site_label_1
_geom_bond_atom_site_label_2
_geom_bond_distance
Ga1A P1A 2.3550(17)
Ga1A P6A 2.3690(15)
Ga1A N1 1.926(4)
Ga1A N2A 1.925(12)
Ga1B P4B 2.395(19)
Ga1B P5B 2.506(18)
Ga1B N1 1.977(9)
Ga1B N2B 1.857(17)
Ga2 P4A 2.4123(14)
Ga2 P5A 2.4117(12)
Ga2 P1B 2.28(2)
Ga2 P6B 2.286(17)
Ga2 N3 1.913(3)
Ga2 N4 1.902(3)
P1A P2A 2.1880(18)
P1A P3A 2.1739(19)
P2A P3A 2.191(3)
P2A P4A 2.2400(19)
P3A P5A 2.250(2)
P4A P6A 2.162(2)
P5A P6A 2.1728(18)
P1B P2B 2.21(2)
P1B P3B 2.18(2)
P2B P3B 2.20(2)
P2B P4B 2.265(18)
P3B P5B 2.257(18)
P4B P6B 2.146(18)
P5B P6B 2.160(17)
N1 C1 1.330(5)
N1 C6 1.443(6)
N2A C3A 1.359(16)
N2A C18A 1.462(17)
N2B C3B 1.343(19)
N2B C18B 1.47(2)
N3 C30 1.339(5)
N3 C35 1.438(5)
N4 C32 1.347(6)
N4 C47 1.452(6)
C1 C2A 1.468(19)
C1 C2B 1.35(2)
C1 C4 1.518(7)
C2A H2A 0.9300
C2A C3A 1.41(2)
C2B H2B 0.9300
C2B C3B 1.36(3)
C3A C5A 1.516(18)
C3B C5B 1.51(2)
C4 H4A 0.9600
C4 H4B 0.9600
C4 H4C 0.9600
C5A H5AA 0.9600
C5A H5AB 0.9600
C5A H5AC 0.9600
C5B H5BA 0.9600
C5B H5BB 0.9600
C5B H5BC 0.9600
C6 C7 1.405(7)
C6 C11 1.407(7)
C7 C8 1.396(7)
C7 C12 1.519(7)
C8 H8 0.9300
C8 C9 1.384(7)
C9 H9 0.9300
C9 C10 1.367(7)
C10 H10 0.9300
C10 C11 1.404(6)
C11 C15 1.540(7)
C12 H12 0.9800
C12 C13 1.534(7)
C12 C14 1.540(7)
C13 H13A 0.9600
C13 H13B 0.9600
C13 H13C 0.9600
C14 H14A 0.9600
C14 H14B 0.9600
C14 H14C 0.9600
C15 H15 0.9800
C15 C16 1.520(7)
C15 C17 1.539(8)
C16 H16A 0.9600
C16 H16B 0.9600
C16 H16C 0.9600
C17 H17A 0.9600
C17 H17B 0.9600
C17 H17C 0.9600
C18A C19A 1.438(15)
C18A C23A 1.401(16)
C18B C19B 1.422(19)
C18B C23B 1.388(19)
C19A C20A 1.397(17)
C19A C24A 1.490(16)
C19B C20B 1.38(2)
C19B C24B 1.47(2)
C20A H20A 0.9300
C20A C21A 1.403(19)
C20B H20B 0.9300
C20B C21B 1.37(2)
C21A H21A 0.9300
C21A C22A 1.364(18)
C21B H21B 0.9300
C21B C22B 1.352(19)
C22A H22A 0.9300
C22A C23A 1.363(17)
C22B H22B 0.9300
C22B C23B 1.45(2)
C23A C27A 1.520(17)
C23B C27B 1.505(19)
C24A H24A 0.9800
C24A C25A 1.524(17)
C24A C26A 1.505(16)
C24B H24B 0.9800
C24B C25B 1.564(19)
C24B C26B 1.543(17)
C25A H25A 0.9600
C25A H25B 0.9600
C25A H25C 0.9600
C25B H25D 0.9600
C25B H25E 0.9600
C25B H25F 0.9600
C26A H26A 0.9600
C26A H26B 0.9600
C26A H26C 0.9600
C26B H26D 0.9600
C26B H26E 0.9600
C26B H26F 0.9600
C27A H27A 0.9800
C27A C28A 1.539(15)
C27A C29A 1.512(15)
C27B H27B 0.9800
C27B C28B 1.50(2)
C27B C29B 1.508(19)
C28A H28A 0.9600
C28A H28B 0.9600
C28A H28C 0.9600
C28B H28D 0.9600
C28B H28E 0.9600
C28B H28F 0.9600
C29A H29A 0.9600
C29A H29B 0.9600
C29A H29C 0.9600
C29B H29D 0.9600
C29B H29E 0.9600
C29B H29F 0.9600
C30 C31 1.388(7)
C30 C33 1.503(6)
C31 H31 0.9300
C31 C32 1.393(7)
C32 C34 1.515(6)
C33 H33A 0.9600
C33 H33B 0.9600
C33 H33C 0.9600
C34 H34A 0.9600
C34 H34B 0.9600
C34 H34C 0.9600
C35 C36 1.397(6)
C35 C40 1.414(6)
C36 C37 1.398(6)
C36 C41 1.518(6)
C37 H37 0.9300
C37 C38 1.373(7)
C38 H38 0.9300
C38 C39 1.387(8)
C39 H39 0.9300
C39 C40 1.399(7)
C40 C44 1.501(7)
C41 H41 0.9800
C41 C42 1.528(6)
C41 C43 1.532(6)
C42 H42A 0.9600
C42 H42B 0.9600
C42 H42C 0.9600
C43 H43A 0.9600
C43 H43B 0.9600
C43 H43C 0.9600
C44 H44 0.9800
C44 C45 1.557(10)
C44 C46 1.527(8)
C45 H45A 0.9600
C45 H45B 0.9600
C45 H45C 0.9600
C46 H46A 0.9600
C46 H46B 0.9600
C46 H46C 0.9600
C47 C48 1.381(8)
C47 C52 1.391(7)
C48 C49 1.400(7)
C48 C53 1.560(8)
C49 H49 0.9300
C49 C50 1.367(9)
C50 H50 0.9300
C50 C51 1.388(10)
C51 H51 0.9300
C51 C52 1.404(7)
C52 C56 1.525(8)
C53 H53 0.9800
C53 C54 1.488(9)
C53 C55 1.512(8)
C54 H54A 0.9600
C54 H54B 0.9600
C54 H54C 0.9600
C55 H55A 0.9600
C55 H55B 0.9600
C55 H55C 0.9600
C56 H56 0.9800
C56 C57 1.536(7)
C56 C58 1.541(8)
C57 H57A 0.9600
C57 H57B 0.9600
C57 H57C 0.9600
C58 H58A 0.9600
C58 H58B 0.9600
C58 H58C 0.9600
S3 O5 1.443(16)
S3 O6 1.419(11)
S3 N6 1.603(11)
S3 C75 1.777(16)
S4 O7 1.410(9)
S4 O8 1.426(10)
S4 N6 1.551(11)
S4 C76 1.87(3)
F7 C75 1.24(2)
F8 C75 1.37(2)
F9 C75 1.297(18)
F10 C76 1.36(2)
F11 C76 1.25(2)
F12 C76 1.312(18)
S1 O1 1.492(14)
S1 O2 1.409(17)
S1 N5 1.552(15)
S1 C73 1.73(4)
S2 O3 1.459(11)
S2 O4 1.434(13)
S2 N5 1.560(14)
S2 C74 1.89(3)
F1 C73 1.40(5)
F2 C73 1.34(4)
F3 C73 1.31(3)
F4 C74 1.37(3)
F5 C74 1.31(3)
F6 C74 1.27(3)
C59 C60 1.409(11)
C59 C64 1.384(11)
C59 C65 1.460(12)
C60 H60 0.9300
C60 C61 1.405(12)
C61 H61 0.9300
C61 C62 1.394(13)
C62 H62 0.9300
C62 C63 1.346(15)
C63 H63 0.9300
C63 C64 1.381(14)
C64 H64 0.9300
C65 H65A 0.9600
C65 H65B 0.9600
C65 H65C 0.9600
C66 C67 1.3900
C66 C71 1.3900
C66 C72 1.39(3)
C67 H67 0.9300
C67 C68 1.3900
C68 H68 0.9300
C68 C69 1.3900
C69 H69 0.9300
C69 C70 1.3900
C70 H70 0.9300
C70 C71 1.3900
C71 H71 0.9300
C72 H72A 0.9600
C72 H72B 0.9600
C72 H72C 0.9600

loop_
_geom_torsion_atom_site_label_1
_geom_torsion_atom_site_label_2
_geom_torsion_atom_site_label_3
_geom_torsion_atom_site_label_4
_geom_torsion
Ga1A N1 C1 C2A 0.1(9)
Ga1A N1 C1 C4 173.2(4)
Ga1A N1 C6 C7 84.4(4)
Ga1A N1 C6 C11 -90.3(4)
Ga1A N2A C3A C2A 4.2(13)
Ga1A N2A C3A C5A -179.5(8)
Ga1A N2A C18A C19A -88.8(10)
Ga1A N2A C18A C23A 87.3(11)
Ga1B N1 C1 C2B -2.0(11)
Ga1B N1 C1 C4 -168.1(5)
Ga1B N1 C6 C7 67.5(5)
Ga1B N1 C6 C11 -107.2(5)
Ga1B N2B C3B C2B -2(2)
Ga1B N2B C3B C5B 175.2(11)
Ga1B N2B C18B C19B -75.4(13)
Ga1B N2B C18B C23B 99.1(12)
Ga2 N3 C30 C31 -9.7(7)
Ga2 N3 C30 C33 172.0(4)
Ga2 N3 C35 C36 81.2(4)
Ga2 N3 C35 C40 -98.2(4)
Ga2 N4 C32 C31 0.5(8)
Ga2 N4 C32 C34 178.3(4)
Ga2 N4 C47 C48 -84.3(5)
Ga2 N4 C47 C52 96.3(5)
P4B Ga1B N2B C3B -138.4(11)
P4B Ga1B N2B C18B 28.2(12)
P5B Ga1B N2B C3B 130.9(11)
P5B Ga1B N2B C18B -62.6(12)
N1 Ga1B N2B C3B 3.5(13)
N1 Ga1B N2B C18B 170.1(9)
N1 C1 C2A C3A -16.5(15)
N1 C1 C2B C3B 5(2)
N1 C6 C7 C8 -171.7(4)
N1 C6 C7 C12 9.0(6)
N1 C6 C11 C10 168.8(4)
N1 C6 C11 C15 -13.6(6)
N2A C18A C19A C20A 178.5(10)
N2A C18A C19A C24A -7.9(16)
N2A C18A C23A C22A -178.2(10)
N2A C18A C23A C27A 2.0(15)
N2B C18B C19B C20B 174.8(12)
N2B C18B C19B C24B -6.5(19)
N2B C18B C23B C22B -177.0(11)
N2B C18B C23B C27B 4.6(19)
N3 C30 C31 C32 -9.0(9)
N3 C35 C36 C37 179.4(4)
N3 C35 C36 C41 1.4(6)
N3 C35 C40 C39 179.8(4)
N3 C35 C40 C44 -1.2(8)
N4 C47 C48 C49 -173.3(4)
N4 C47 C48 C53 7.7(7)
N4 C47 C52 C51 173.0(4)
N4 C47 C52 C56 -8.7(7)
C1 N1 C6 C7 -95.9(5)
C1 N1 C6 C11 89.4(6)
C1 C2A C3A N2A 13.9(17)
C1 C2A C3A C5A -162.4(11)
C1 C2B C3B N2B -4(3)
C1 C2B C3B C5B 179.5(15)
C3A N2A C18A C19A 81.5(12)
C3A N2A C18A C23A -102.4(11)
C3B N2B C18B C19B 91.5(16)
C3B N2B C18B C23B -94.0(16)
C4 C1 C2A C3A 170.3(9)
C4 C1 C2B C3B 172.1(14)
C6 N1 C1 C2A -179.6(7)
C6 N1 C1 C2B 159.6(9)
C6 N1 C1 C4 -6.5(8)
C6 C7 C8 C9 1.4(6)
C6 C7 C12 C13 -145.5(5)
C6 C7 C12 C14 89.7(6)
C6 C11 C15 C16 135.7(5)
C6 C11 C15 C17 -104.6(5)
C7 C6 C11 C10 -5.7(6)
C7 C6 C11 C15 171.9(4)
C7 C8 C9 C10 -2.7(7)
C8 C7 C12 C13 35.3(7)
C8 C7 C12 C14 -89.6(6)
C8 C9 C10 C11 -0.3(7)
C9 C10 C11 C6 4.4(7)
C9 C10 C11 C15 -173.3(4)
C10 C11 C15 C16 -46.7(6)
C10 C11 C15 C17 73.1(6)
C11 C6 C7 C8 2.9(6)
C11 C6 C7 C12 -176.4(4)
C12 C7 C8 C9 -179.3(4)
C18A N2A C3A C2A -165.7(10)
C18A N2A C3A C5A 10.6(14)
C18A C19A C20A C21A -2.7(17)
C18A C19A C24A C25A 124.7(12)
C18A C19A C24A C26A -110.3(13)
C18A C23A C27A C28A -144.0(11)
C18A C23A C27A C29A 90.9(13)
C18B N2B C3B C2B -167.0(14)
C18B N2B C3B C5B 10(2)
C18B C19B C20B C21B 4(2)
C18B C19B C24B C25B 141.0(14)
C18B C19B C24B C26B -92.6(17)
C18B C23B C27B C28B -131.1(15)
C18B C23B C27B C29B 105.1(16)
C19A C18A C23A C22A -2.3(16)
C19A C18A C23A C27A 177.9(10)
C19A C20A C21A C22A 3.0(19)
C19B C18B C23B C22B -2.9(19)
C19B C18B C23B C27B 178.7(13)
C19B C20B C21B C22B -5(2)
C20A C19A C24A C25A -61.9(14)
C20A C19A C24A C26A 63.2(15)
C20A C21A C22A C23A -2.8(19)
C20B C19B C24B C25B -40.4(19)
C20B C19B C24B C26B 86.1(18)
C20B C21B C22B C23B 3(2)
C21A C22A C23A C18A 2.4(16)
C21A C22A C23A C27A -177.8(11)
C21B C22B C23B C18B 1.3(19)
C21B C22B C23B C27B 179.7(13)
C22A C23A C27A C28A 36.2(14)
C22A C23A C27A C29A -88.9(14)
C22B C23B C27B C28B 50.6(16)
C22B C23B C27B C29B -73.2(17)
C23A C18A C19A C20A 2.5(16)
C23A C18A C19A C24A 176.1(11)
C23B C18B C19B C20B 0.6(19)
C23B C18B C19B C24B 179.3(13)
C24A C19A C20A C21A -176.7(11)
C24B C19B C20B C21B -175.2(14)
C30 N3 C35 C36 -97.3(5)
C30 N3 C35 C40 83.3(6)
C30 C31 C32 N4 14.2(10)
C30 C31 C32 C34 -163.6(6)
C32 N4 C47 C48 89.5(6)
C32 N4 C47 C52 -89.9(5)
C33 C30 C31 C32 169.4(6)
C35 N3 C30 C31 168.8(5)
C35 N3 C30 C33 -9.6(7)
C35 C36 C37 C38 1.0(6)
C35 C36 C41 C42 -148.5(4)
C35 C36 C41 C43 85.3(5)
C35 C40 C44 C45 115.1(6)
C35 C40 C44 C46 -121.3(6)
C36 C35 C40 C39 0.3(7)
C36 C35 C40 C44 179.3(5)
C36 C37 C38 C39 -0.2(7)
C37 C36 C41 C42 33.5(6)
C37 C36 C41 C43 -92.7(5)
C37 C38 C39 C40 -0.6(8)
C38 C39 C40 C35 0.5(8)
C38 C39 C40 C44 -178.5(5)
C39 C40 C44 C45 -65.9(7)
C39 C40 C44 C46 57.6(8)
C40 C35 C36 C37 -1.1(6)
C40 C35 C36 C41 -179.1(4)
C41 C36 C37 C38 179.1(4)
C47 N4 C32 C31 -173.2(5)
C47 N4 C32 C34 4.6(8)
C47 C48 C49 C50 -2.0(8)
C47 C48 C53 C54 133.7(5)
C47 C48 C53 C55 -98.9(7)
C47 C52 C56 C57 -151.8(5)
C47 C52 C56 C58 84.7(6)
C48 C47 C52 C51 -6.4(7)
C48 C47 C52 C56 172.0(4)
C48 C49 C50 C51 -1.4(10)
C49 C48 C53 C54 -45.4(7)
C49 C48 C53 C55 82.1(7)
C49 C50 C51 C52 1.0(9)
C50 C51 C52 C47 2.7(8)
C50 C51 C52 C56 -175.7(5)
C51 C52 C56 C57 26.5(7)
C51 C52 C56 C58 -97.0(6)
C52 C47 C48 C49 6.1(7)
C52 C47 C48 C53 -173.0(5)
C53 C48 C49 C50 177.1(5)
O5 S3 N6 S4 -79.0(12)
O5 S3 C75 F7 -66.0(14)
O5 S3 C75 F8 177.0(13)
O5 S3 C75 F9 61.6(17)
O6 S3 N6 S4 54.6(14)
O6 S3 C75 F7 178.1(12)
O6 S3 C75 F8 61.1(14)
O6 S3 C75 F9 -54.3(17)
O7 S4 N6 S3 -29.9(13)
O7 S4 C76 F10 171.0(12)
O7 S4 C76 F11 51.4(13)
O7 S4 C76 F12 -74.3(11)
O8 S4 N6 S3 -162.8(11)
O8 S4 C76 F10 -64.8(13)
O8 S4 C76 F11 175.6(11)
O8 S4 C76 F12 50.0(12)
N6 S3 C75 F7 49.1(14)
N6 S3 C75 F8 -67.9(14)
N6 S3 C75 F9 176.8(14)
N6 S4 C76 F10 48.7(13)
N6 S4 C76 F11 -70.9(12)
N6 S4 C76 F12 163.5(10)
C75 S3 N6 S4 174.0(11)
C76 S4 N6 S3 83.8(11)
O1 S1 N5 S2 15.9(17)
O1 S1 C73 F1 -60(3)
O1 S1 C73 F2 58(3)
O1 S1 C73 F3 -178(3)
O2 S1 N5 S2 151.6(8)
O2 S1 C73 F1 177(2)
O2 S1 C73 F2 -66(3)
O2 S1 C73 F3 59(3)
O3 S2 N5 S1 21.9(18)
O3 S2 C74 F4 56.0(19)
O3 S2 C74 F5 -57(2)
O3 S2 C74 F6 175(2)
O4 S2 N5 S1 159.8(7)
O4 S2 C74 F4 -67.2(17)
O4 S2 C74 F5 -180.0(18)
O4 S2 C74 F6 52(2)
N5 S1 C73 F1 61(3)
N5 S1 C73 F2 178(3)
N5 S1 C73 F3 -58(3)
N5 S2 C74 F4 179.0(14)
N5 S2 C74 F5 66(2)
N5 S2 C74 F6 -62(2)
C73 S1 N5 S2 -97.1(19)
C74 S2 N5 S1 -91.8(14)
C59 C60 C61 C62 0.3(12)
C60 C59 C64 C63 -1.5(12)
C60 C61 C62 C63 -2.1(13)
C61 C62 C63 C64 2.0(14)
C62 C63 C64 C59 -0.2(13)
C64 C59 C60 C61 1.3(11)
C65 C59 C60 C61 179.9(7)
C65 C59 C64 C63 -179.9(8)
C66 C67 C68 C69 0.0
C67 C66 C71 C70 0.0
C67 C68 C69 C70 0.0
C68 C69 C70 C71 0.0
C69 C70 C71 C66 0.0
C71 C66 C67 C68 0.0
C72 C66 C67 C68 170.7(15)
C72 C66 C71 C70 -168.8(18)

loop_
_exptl_oxdiff_crystal_face_indexfrac_h
_exptl_oxdiff_crystal_face_indexfrac_k
_exptl_oxdiff_crystal_face_indexfrac_l
_exptl_oxdiff_crystal_face_x
_exptl_oxdiff_crystal_face_y
_exptl_oxdiff_crystal_face_z
1.0003 0.0001 0.0000 -0.0153 -0.0012 -0.0275
-1.0003 -0.0001 -0.0000 0.0153 0.0012 0.0275
2.3070 -8.0089 2.0063 0.7244 -0.4636 -0.4782
4.3531 8.0092 -1.0069 -0.7981 0.5063 0.2713
-0.3423 -0.0005 0.9991 0.0332 0.0511 -0.0145
2.5590 4.9997 12.9831 -0.1148 1.0079 -0.1521
4.4781 2.0096 -15.9870 -0.6924 -0.6766 0.3517

loop_
_twin_individual_id
_twin_individual_mass_fraction_refined
_oxdiff_twin_reflns_isolated
_oxdiff_twin_reflns_overlapped
_twin_individual_twin_lattice_type
_twin_individual_twin_matrix_11
_twin_individual_twin_matrix_12
_twin_individual_twin_matrix_13
_twin_individual_twin_matrix_21
_twin_individual_twin_matrix_22
_twin_individual_twin_matrix_23
_twin_individual_twin_matrix_31
_twin_individual_twin_matrix_32
_twin_individual_twin_matrix_33
1 0.5287 19873 37255 ref 1.0000 0.0000 0.0000 0.0000 1.0000 0.0000 0.0000 0.0000 1.0000
2 0.4713 19878 37255 nmt -1.0003 -0.0014 -0.3429 0.0000 -1.0001 0.0000 0.0001 0.0011 0.9999
